data_4500667
loop_
_publ_author_name
'Chen, Lijuan'
'Shi, Dongying'
'Zhao, Junwei'
'Wang, Yulong'
'Ma, Pengtao'
'Wang, Jingping'
'Niu, Jingyang'

_publ_section_title
;
 Three Transition-Metal Substituted Polyoxotungstates Containing Keggin
 Fragments: From Trimer to One-Dimensional Chain to Two-Dimensional Sheet
;
_journal_issue 5
_journal_name_full 'Crystal Growth &amp; Design'
_journal_page_first 1913
_journal_paper_doi 10.1021/cg200077r
_journal_volume 11
_journal_year 2011
_chemical_formula_sum 'Co6 Cs3 Ge3 H90 K3 O159 W33'
_chemical_formula_weight 9789.15
_chemical_name_systematic
; 
 ? 
;
_space_group_IT_number 14
_symmetry_cell_setting monoclinic
_symmetry_space_group_name_Hall '-P 2yn'
_symmetry_space_group_name_H-M 'P 1 21/n 1'
_atom_sites_solution_hydrogens none
_atom_sites_solution_primary direct
_atom_sites_solution_secondary difmap
_audit_creation_method SHELXL-97
_cell_angle_alpha 90.00
_cell_angle_beta 95.539(4)
_cell_angle_gamma 90.00
_cell_formula_units_Z 4
_cell_length_a 13.371(3)
_cell_length_b 33.458(8)
_cell_length_c 36.582(9)
_cell_measurement_reflns_used 28595
_cell_measurement_temperature 296(2)
_cell_measurement_theta_max 25.23
_cell_measurement_theta_min 2.27
_cell_volume 16289(7)
_computing_cell_refinement 'Bruker XSCANS'
_computing_data_collection 'Bruker XSCANS'
_computing_data_reduction 'Bruker SHELXTL'
_computing_molecular_graphics 'Bruker SHELXTL'
_computing_publication_material 'Bruker SHELXTL'
_computing_structure_refinement 'SHELXL-97 (Sheldrick, 1997)'
_computing_structure_solution 'SHELXS-97 (Sheldrick, 1990)'
_diffrn_ambient_temperature 296(2)
_diffrn_detector_area_resol_mean none
_diffrn_measured_fraction_theta_full 0.997
_diffrn_measured_fraction_theta_max 0.997
_diffrn_measurement_device_type 'Bruker P4'
_diffrn_measurement_method '\w scans'
_diffrn_radiation_monochromator graphite
_diffrn_radiation_source 'fine-focus sealed tube'
_diffrn_radiation_type MoK\a
_diffrn_radiation_wavelength 0.71073
_diffrn_reflns_av_R_equivalents 0.0825
_diffrn_reflns_av_sigmaI/netI 0.0959
_diffrn_reflns_limit_h_max 15
_diffrn_reflns_limit_h_min -15
_diffrn_reflns_limit_k_max 30
_diffrn_reflns_limit_k_min -39
_diffrn_reflns_limit_l_max 43
_diffrn_reflns_limit_l_min -42
_diffrn_reflns_number 85700
_diffrn_reflns_theta_full 25.00
_diffrn_reflns_theta_max 25.00
_diffrn_reflns_theta_min 1.58
_diffrn_standards_decay_% none
_diffrn_standards_interval_count none
_diffrn_standards_interval_time none
_diffrn_standards_number none
_exptl_absorpt_coefficient_mu 25.177
_exptl_absorpt_correction_T_max 0.1383
_exptl_absorpt_correction_T_min 0.0426
_exptl_absorpt_correction_type multi-scan
_exptl_absorpt_process_details SADABS
_exptl_crystal_colour Red
_exptl_crystal_density_diffrn 3.992
_exptl_crystal_density_method 'not measured'
_exptl_crystal_description prism
_exptl_crystal_F_000 17136
_exptl_crystal_size_max 0.34
_exptl_crystal_size_mid 0.26
_exptl_crystal_size_min 0.13
_refine_diff_density_max 4.733
_refine_diff_density_min -4.060
_refine_diff_density_rms 0.620
_refine_ls_extinction_coef 0.000039(4)
_refine_ls_extinction_expression Fc^*^=kFc[1+0.001xFc^2^\l^3^/sin(2\q)]^-1/4^
_refine_ls_extinction_method SHELXL
_refine_ls_goodness_of_fit_ref 1.024
_refine_ls_hydrogen_treatment constr
_refine_ls_matrix_type full
_refine_ls_number_parameters 1730
_refine_ls_number_reflns 28595
_refine_ls_number_restraints 258
_refine_ls_restrained_S_all 1.034
_refine_ls_R_factor_all 0.1012
_refine_ls_R_factor_gt 0.0750
_refine_ls_shift/su_max 0.004
_refine_ls_shift/su_mean 0.000
_refine_ls_structure_factor_coef Fsqd
_refine_ls_weighting_details 'calc w=1/[\s^2^(Fo^2^)+(0.0962P)^2^+1384.6708P] where P=(Fo^2^+2Fc^2^)/3'
_refine_ls_weighting_scheme calc
_refine_ls_wR_factor_gt 0.1914
_refine_ls_wR_factor_ref 0.2043
_reflns_number_gt 21254
_reflns_number_total 28595
_reflns_threshold_expression >2sigma(I)
_cod_data_source_file cg200077r_si_002.cif
_cod_data_source_block 1
_cod_depositor_comments
;
The following automatic conversions were performed:

'_symmetry_cell_setting' value 'Monoclinic' changed to 'monoclinic'
according to /home/saulius/struct/CIF-dictionaries/cif_core.dic
dictionary named 'cif_core.dic' version 2.4.1 from 2010-06-29.

Automatic conversion script
Id: cif_fix_values 1715 2011-07-08 13:25:40Z adriana 
;
_cod_original_cell_volume 16290(7)
_cod_original_sg_symbol_H-M P2(1)/n
_cod_database_code 4500667

loop_
_symmetry_equiv_pos_as_xyz
'x, y, z'
'-x+1/2, y+1/2, -z+1/2'
'-x, -y, -z'
'x-1/2, -y-1/2, z-1/2'

loop_
_atom_site_label
_atom_site_type_symbol
_atom_site_fract_x
_atom_site_fract_y
_atom_site_fract_z
_atom_site_U_iso_or_equiv
_atom_site_adp_type
_atom_site_occupancy
_atom_site_symmetry_multiplicity
_atom_site_calc_flag
_atom_site_refinement_flags
_atom_site_disorder_group
W1 W 0.15165(9) 1.48141(3) 0.26250(3) 0.0251(3) Uani 1 1 d . .
W2 W 0.04487(9) 1.52751(3) 0.33201(4) 0.0255(3) Uani 1 1 d U .
W3 W 0.29410(9) 1.51101(3) 0.33971(4) 0.0261(3) Uani 1 1 d . .
W4 W 0.26925(10) 1.45689(4) 0.42741(3) 0.0295(3) Uani 1 1 d . .
W5 W 0.01784(10) 1.47156(4) 0.41873(4) 0.0327(3) Uani 1 1 d . .
W6 W -0.13795(9) 1.44124(3) 0.33111(4) 0.0279(3) Uani 1 1 d . .
W7 W 0.39503(8) 1.40518(3) 0.35250(3) 0.0174(2) Uani 1 1 d . .
W8 W 0.11233(9) 1.37757(4) 0.43050(3) 0.0244(3) Uani 1 1 d . .
W9 W 0.25042(9) 1.37789(4) 0.27576(3) 0.0237(3) Uani 1 1 d . .
W10 W -0.04307(9) 1.34952(4) 0.34601(4) 0.0295(3) Uani 1 1 d . .
W13 W 0.04193(8) 1.20588(3) 0.42717(3) 0.0164(2) Uani 1 1 d . .
W14 W -0.11398(8) 1.12585(3) 0.41672(3) 0.0178(2) Uani 1 1 d . .
W15 W 0.13734(8) 1.11168(3) 0.42553(3) 0.0178(2) Uani 1 1 d . .
W16 W 0.11364(8) 1.05511(3) 0.33720(3) 0.0153(2) Uani 1 1 d . .
W17 W -0.13882(8) 1.06993(3) 0.32817(3) 0.0168(2) Uani 1 1 d . .
W18 W 0.00261(8) 1.09709(3) 0.25937(3) 0.0154(2) Uani 1 1 d . .
W19 W -0.24527(8) 1.17413(3) 0.33151(3) 0.0150(2) Uani 1 1 d . .
W20 W 0.29317(8) 1.14189(3) 0.34864(3) 0.0136(2) Uani 1 1 d . .
W21 W 0.19323(9) 1.23416(3) 0.35053(3) 0.0205(3) Uani 1 1 d . .
W22 W -0.10191(9) 1.19812(4) 0.26380(3) 0.0256(3) Uani 1 1 d . .
W25 W 0.04535(8) 1.18391(3) 0.12072(3) 0.0167(2) Uani 1 1 d . .
W26 W -0.05499(9) 1.23986(4) 0.04907(3) 0.0255(3) Uani 1 1 d . .
W27 W 0.19612(9) 1.22459(4) 0.06052(3) 0.0224(3) Uani 1 1 d . .
W28 W 0.23431(10) 1.33504(4) 0.06033(3) 0.0272(3) Uani 1 1 d . .
W29 W 0.12590(9) 1.39426(4) 0.12027(3) 0.0247(3) Uani 1 1 d . .
W30 W -0.01743(10) 1.34995(4) 0.04971(3) 0.0271(3) Uani 1 1 d . .
W31 W -0.18538(9) 1.30292(4) 0.11563(3) 0.0250(3) Uani 1 1 d . .
W32 W -0.03907(9) 1.34873(4) 0.18257(3) 0.0274(3) Uani 1 1 d . .
W33 W 0.35172(8) 1.27355(3) 0.13987(3) 0.0181(2) Uani 1 1 d . .
W34 W 0.19850(9) 1.23351(4) 0.19742(3) 0.0216(3) Uani 1 1 d . .
Co5 Co -0.01954(18) 1.40019(7) 0.26767(7) 0.0439(6) Uani 0.50 1 d P 1
Co4 Co 0.23187(17) 1.33320(7) 0.35438(7) 0.0436(6) Uani 0.50 1 d P 1
Co6 Co -0.08336(17) 1.24750(7) 0.34516(7) 0.0418(5) Uani 0.50 1 d P 1
Co7 Co 0.17247(16) 1.18306(7) 0.27625(6) 0.0362(5) Uani 0.50 1 d P 1
Co8 Co -0.07702(17) 1.24910(7) 0.18273(6) 0.0422(5) Uani 0.50 1 d P 1
Co9 Co 0.23374(18) 1.32959(7) 0.19580(7) 0.0457(6) Uani 0.50 1 d P 1
W12 W -0.01954(18) 1.40019(7) 0.26767(7) 0.0439(6) Uani 0.50 1 d P 2
W11 W 0.23187(17) 1.33320(7) 0.35438(7) 0.0436(6) Uani 0.50 1 d P 2
W23 W -0.08336(17) 1.24750(7) 0.34516(7) 0.0418(5) Uani 0.50 1 d P 2
W24 W 0.17247(16) 1.18306(7) 0.27625(6) 0.0362(5) Uani 0.50 1 d P 2
W35 W -0.07702(17) 1.24910(7) 0.18273(6) 0.0422(5) Uani 0.50 1 d P 2
W36 W 0.23374(18) 1.32959(7) 0.19580(7) 0.0457(6) Uani 0.50 1 d P 2
Ge1 Ge 0.12993(19) 1.42668(8) 0.34420(7) 0.0143(6) Uani 1 1 d U .
Ge2 Ge 0.02238(18) 1.15493(7) 0.34192(6) 0.0083(5) Uani 1 1 d . .
Ge3 Ge 0.0836(2) 1.28888(8) 0.12400(7) 0.0144(6) Uani 1 1 d . .
Co1 Co 0.3403(3) 1.27381(11) 0.27881(10) 0.0191(8) Uani 1 1 d . .
Co2 Co 0.0803(3) 1.24642(15) -0.08349(11) 0.0373(11) Uani 1 1 d . .
Co3 Co -0.0417(5) 0.90810(18) 0.3571(2) 0.0726(19) Uani 1 1 d . .
K1 K 0.2915(4) 1.08505(17) 0.25551(15) 0.0168(12) Uani 1 1 d U .
K2 K -0.2542(6) 1.2190(2) -0.0515(2) 0.0447(19) Uani 1 1 d . .
K3 K 0.1972(7) 0.9397(2) 0.3098(2) 0.048(2) Uani 1 1 d . .
Cs1 Cs 0.06869(11) 1.29073(4) 0.26927(4) 0.0113(3) Uani 1 1 d . .
Cs2 Cs -0.08980(14) 1.07010(6) 0.14098(5) 0.0300(4) Uani 1 1 d . .
Cs3 Cs -0.03077(16) 1.29508(7) 0.50668(6) 0.0373(5) Uani 1 1 d . .
O1 O -0.1424(12) 1.2146(5) 0.2175(5) 0.017(4) Uani 1 1 d U .
O2 O 0.2563(13) 1.2780(5) 0.3696(5) 0.017(4) Uani 1 1 d . .
O3 O -0.0245(15) 1.2947(6) 0.0368(6) 0.030(5) Uani 1 1 d . .
O4 O -0.0485(14) 1.1904(6) 0.0749(5) 0.022(4) Uani 1 1 d U .
O5 O 0.0126(12) 1.4092(5) 0.3283(5) 0.015(4) Uani 1 1 d U .
O6 O 0.0355(11) 1.2058(5) 0.2664(4) 0.007(3) Uani 1 1 d U .
O7 O 0.1892(13) 1.2825(5) 0.1561(4) 0.015(4) Uani 1 1 d . .
O8 O 0.0049(11) 1.1078(5) 0.3219(4) 0.008(3) Uiso 1 1 d . .
O9 O 0.2271(12) 1.2371(5) 0.3015(5) 0.016(4) Uiso 1 1 d . .
O10 O 0.2445(12) 1.2769(5) 0.2287(5) 0.015(4) Uani 1 1 d U .
O11 O 0.0484(16) 1.5096(7) 0.3813(6) 0.037(5) Uani 1 1 d U .
O12 O -0.2315(12) 1.2267(5) 0.3452(4) 0.013(4) Uani 1 1 d U .
O13 O -0.0923(13) 1.3024(5) 0.2115(5) 0.018(4) Uani 1 1 d . .
O14 O -0.0075(15) 1.0781(6) 0.2154(5) 0.023(4) Uani 1 1 d . .
O15 O 0.0880(13) 1.0549(5) 0.2848(5) 0.020(4) Uani 1 1 d U .
O16 O 0.3815(14) 1.3530(6) 0.3642(5) 0.024(4) Uani 1 1 d U .
O17 O 0.0841(13) 1.3314(5) 0.3388(5) 0.017(4) Uani 1 1 d . .
O18 O 0.3642(15) 1.4630(6) 0.3380(5) 0.028(5) Uani 1 1 d . .
O19 O -0.2108(12) 1.1167(5) 0.3208(4) 0.014(4) Uani 1 1 d . .
O20 O 0.2286(12) 1.3949(5) 0.3337(4) 0.013(4) Uiso 1 1 d . .
O21 O -0.0787(11) 1.1852(5) 0.3248(4) 0.008(3) Uani 1 1 d U .
O22 O 0.1307(13) 1.1611(5) 0.4508(4) 0.016(4) Uani 1 1 d . .
O23 O 0.1416(12) 1.1739(5) 0.3332(4) 0.010(3) Uani 1 1 d U .
O24 O 0.0394(14) 1.4522(6) 0.2545(5) 0.026(4) Uiso 1 1 d . .
O25 O -0.1416(14) 1.2634(6) 0.0814(5) 0.025(4) Uani 1 1 d U .
O26 O 0.2075(16) 1.2806(6) 0.0465(5) 0.028(5) Uani 1 1 d . .
O27 O 0.0325(15) 1.1332(6) 0.1277(5) 0.025(4) Uani 1 1 d U .
O28 O 0.2226(17) 1.4097(7) 0.4538(5) 0.034(5) Uani 1 1 d . .
O29 O -0.1581(13) 1.3878(6) 0.3467(6) 0.030(5) Uani 1 1 d . .
O30 O 0.1814(15) 1.5465(7) 0.3444(6) 0.033(5) Uiso 1 1 d . .
O31 O -0.1151(12) 1.2528(5) 0.2865(4) 0.013(4) Uani 1 1 d . .
O32 O 0.4735(13) 1.2648(6) 0.1307(5) 0.023(4) Uani 1 1 d . .
O33 O -0.2399(12) 1.1852(6) 0.2814(5) 0.017(4) Uani 1 1 d . .
O34 O -0.1477(15) 1.4284(6) 0.2827(6) 0.031(5) Uani 1 1 d U .
O35 O 0.3887(16) 1.5458(7) 0.3486(6) 0.039(6) Uiso 1 1 d . .
O36 O 0.1132(15) 1.3500(6) 0.0303(5) 0.026(5) Uani 1 1 d U .
O37 O 0.2924(13) 1.3674(6) 0.2324(5) 0.022(4) Uani 1 1 d . .
O38 O 0.2764(16) 1.4966(6) 0.3917(6) 0.030(5) Uani 1 1 d . .
O39 O 0.0695(14) 1.2260(6) 0.0280(5) 0.026(5) Uani 1 1 d . .
O40 O -0.1950(15) 1.1572(6) 0.3819(6) 0.027(5) Uani 1 1 d . .
O41 O -0.0774(14) 1.4511(6) 0.3836(6) 0.029(5) Uani 1 1 d . .
O42 O 0.2837(15) 1.2372(6) 0.1004(5) 0.023(4) Uani 1 1 d . .
O43 O 0.3684(15) 1.3135(6) 0.1743(5) 0.023(4) Uani 1 1 d . .
O44 O -0.2341(14) 1.0344(6) 0.3299(5) 0.026(4) Uani 1 1 d U .
O45 O 0.2627(13) 1.3260(6) 0.2987(5) 0.018(4) Uiso 1 1 d . .
O46 O 0.3426(14) 1.4226(6) 0.3986(5) 0.026(5) Uani 1 1 d U .
O47 O 0.3004(12) 1.1544(5) 0.3005(5) 0.015(4) Uiso 1 1 d . .
O48 O -0.2067(15) 1.2644(6) 0.1497(5) 0.030(5) Uani 1 1 d . .
O49 O 0.2288(16) 1.3871(6) 0.0862(6) 0.032(5) Uani 1 1 d U .
O50 O -0.3104(16) 1.3112(7) 0.0967(6) 0.036(6) Uani 1 1 d . .
O51 O 0.1065(15) 1.0720(6) 0.3862(5) 0.024(4) Uani 1 1 d U .
O52 O 0.0242(15) 1.3962(6) 0.0760(5) 0.027(5) Uani 1 1 d . .
O53 O -0.0751(13) 1.3869(6) 0.2149(5) 0.023(4) Uani 1 1 d U .
O54 O 0.1128(13) 1.3761(5) 0.2685(5) 0.016(4) Uani 1 1 d . .
O55 O 0.0900(13) 1.3340(6) 0.2021(5) 0.018(4) Uani 1 1 d U .
O56 O -0.1710(13) 1.3441(6) 0.1507(5) 0.025(5) Uani 1 1 d . .
O57 O 0.3130(14) 1.3141(6) 0.1011(5) 0.021(4) Uani 1 1 d . .
O58 O 0.3107(13) 1.1957(5) 0.3647(5) 0.017(4) Uani 1 1 d U .
O59 O 0.1781(14) 1.0104(6) 0.3434(5) 0.025(4) Uani 1 1 d U .
O60 O 0.1527(14) 1.2178(6) 0.4010(5) 0.025(5) Uani 1 1 d . .
O61 O -0.1094(14) 1.3051(6) 0.3548(5) 0.025(4) Uani 1 1 d . .
O62 O 0.1957(14) 1.3498(6) 0.4037(5) 0.026(4) Uiso 1 1 d . .
O63 O 0.0096(16) 1.3836(6) 0.1466(5) 0.030(5) Uani 1 1 d . .
O64 O 0.2276(14) 1.1928(5) 0.2290(5) 0.021(4) Uani 1 1 d . .
O65 O -0.0488(13) 1.2323(5) 0.3974(5) 0.016(4) Uani 1 1 d U .
O66 O 0.1119(12) 1.1295(5) 0.2603(5) 0.015(4) Uiso 1 1 d . .
O67 O 0.1535(13) 1.1799(5) 0.0845(5) 0.019(4) Uani 1 1 d . .
O68 O -0.2006(17) 1.1080(7) 0.4442(5) 0.038(6) Uani 1 1 d . .
O69 O 0.2096(15) 1.3726(6) 0.1559(5) 0.024(4) Uani 1 1 d . .
O70 O 0.2351(13) 1.4369(5) 0.2646(5) 0.021(4) Uani 1 1 d U .
O71 O 0.2212(13) 1.0923(6) 0.3334(5) 0.019(4) Uiso 1 1 d . .
O72 O -0.0755(12) 1.3475(5) 0.2900(4) 0.013(4) Uiso 1 1 d . .
O73 O 0.0205(13) 1.1506(6) 0.3892(5) 0.019(4) Uani 1 1 d . .
O74 O 0.2322(14) 1.1318(7) 0.3960(5) 0.027(5) Uani 1 1 d . .
O75 O -0.1133(15) 1.3402(6) 0.0826(5) 0.027(5) Uani 1 1 d . .
O76 O 0.1499(12) 1.4735(5) 0.3244(5) 0.015(4) Uani 1 1 d U .
O77 O -0.3738(13) 1.1686(5) 0.3339(5) 0.021(4) Uani 1 1 d . .
O78 O 0.0007(13) 1.0981(6) 0.4389(5) 0.019(4) Uani 1 1 d U .
O79 O 0.3312(13) 1.2341(5) 0.1742(4) 0.013(4) Uani 1 1 d U .
O80 O -0.1128(13) 1.0671(6) 0.2784(5) 0.021(4) Uiso 1 1 d . .
O81 O -0.0670(13) 1.1719(5) 0.4439(5) 0.018(4) Uani 1 1 d U .
O82 O 0.4109(13) 1.1221(6) 0.3613(5) 0.020(4) Uani 1 1 d . .
O83 O -0.0256(13) 1.2959(5) 0.1464(5) 0.017(4) Uani 1 1 d . .
O84 O -0.0224(13) 1.0347(6) 0.3392(5) 0.021(4) Uiso 1 1 d . .
O85 O 0.0703(12) 1.2470(5) 0.0971(4) 0.011(3) Uani 1 1 d U .
O86 O 0.1519(14) 1.1978(5) 0.1552(5) 0.018(4) Uani 1 1 d . .
O87 O 0.1309(13) 1.4309(5) 0.3923(4) 0.017(4) Uani 1 1 d . .
O88 O 0.2094(15) 1.0836(6) 0.4576(5) 0.025(5) Uani 1 1 d . .
O89 O 0.0611(16) 1.2384(6) 0.4646(5) 0.027(5) Uani 1 1 d . .
O90 O -0.0867(13) 1.1403(5) 0.2551(5) 0.017(4) Uani 1 1 d U .
O91 O 0.0643(14) 1.2444(6) 0.2024(5) 0.021(4) Uani 1 1 d . .
O92 O 0.1008(14) 1.3301(6) 0.0963(5) 0.021(4) Uani 1 1 d U .
O93 O 0.0620(11) 1.2507(5) 0.3389(4) 0.011(4) Uani 1 1 d U .
O94 O 0.3271(18) 1.3460(7) 0.0312(5) 0.036(5) Uani 1 1 d . .
O95 O 0.1429(16) 1.4437(7) 0.1293(6) 0.037(6) Uani 1 1 d . .
O96 O 0.2717(16) 1.2033(8) 0.0304(5) 0.044(6) Uani 1 1 d . .
O97 O -0.1393(19) 1.2265(7) 0.0118(5) 0.042(6) Uani 1 1 d . .
O98 O -0.0895(19) 1.3710(7) 0.0140(6) 0.044(6) Uani 1 1 d . .
O99 O 0.1565(17) 1.4858(7) 0.4417(6) 0.038(5) Uani 1 1 d U .
O100 O -0.0221(16) 1.5712(6) 0.3333(6) 0.038(5) Uani 1 1 d U .
O101 O 0.0706(16) 1.5256(6) 0.2821(6) 0.033(5) Uani 1 1 d . .
O102 O -0.2546(15) 1.4616(7) 0.3349(7) 0.045(6) Uani 1 1 d . .
O103 O 0.5229(14) 1.4118(6) 0.3625(6) 0.029(5) Uani 1 1 d . .
O104 O 0.2668(15) 1.5142(6) 0.2886(6) 0.029(5) Uani 1 1 d . .
O105 O -0.0507(14) 1.2043(6) 0.1472(5) 0.027(5) Uani 1 1 d . .
O106 O -0.1194(15) 1.0853(6) 0.3789(5) 0.023(4) Uani 1 1 d . .
O107 O 0.3886(14) 1.3940(6) 0.3024(5) 0.024(4) Uani 1 1 d . .
O108 O 0.0012(14) 1.3651(6) 0.3965(5) 0.025(4) Uiso 1 1 d . .
O109 O 0.0925(18) 1.3447(6) 0.4663(6) 0.037(6) Uani 1 1 d . .
O110 O -0.0504(16) 1.5014(6) 0.4450(6) 0.034(5) Uani 1 1 d U .
O111 O 0.0256(16) 1.4213(6) 0.4467(5) 0.029(5) Uani 1 1 d . .
O112 O 0.1673(15) 1.5012(7) 0.2199(6) 0.034(5) Uani 1 1 d U .
O113 O 0.3591(18) 1.4736(8) 0.4598(7) 0.049(6) Uiso 1 1 d . .
O114 O -0.0623(16) 1.4901(6) 0.3240(6) 0.032(5) Uani 1 1 d . .
O1W O 0.4553(18) 1.2971(9) 0.2477(7) 0.060(8) Uani 1 1 d . .
O2W O 0.4206(17) 1.2198(9) 0.2766(7) 0.053(7) Uani 1 1 d . .
O3W O 0.441(2) 1.2896(9) 0.3231(8) 0.062(8) Uani 1 1 d . .
O4W O 0.0105(16) 1.2910(8) -0.1175(7) 0.051(7) Uani 1 1 d . .
O5W O 0.2140(18) 1.2808(9) -0.0772(6) 0.053(7) Uani 1 1 d . .
O6W O 0.040(2) 1.2794(10) -0.0380(6) 0.076(10) Uani 1 1 d . .
O7W O 0.144(3) 1.2031(10) -0.0479(10) 0.103(14) Uani 1 1 d . .
O8W O -0.053(2) 1.2157(10) -0.0861(8) 0.077(10) Uani 1 1 d . .
O9W O 0.132(2) 1.2218(7) -0.1329(9) 0.061(8) Uani 1 1 d . .
O10W O -0.049(3) 0.9581(8) 0.3216(9) 0.079(10) Uani 1 1 d . .
O11W O 0.103(2) 0.9255(11) 0.3815(9) 0.079(10) Uani 1 1 d . .
O12W O -0.119(3) 0.9362(14) 0.3939(12) 0.125(15) Uiso 1 1 d . .
O13W O -0.022(3) 0.8568(9) 0.3931(11) 0.090(11) Uani 1 1 d . .
O14W O -0.177(3) 0.8880(13) 0.3285(10) 0.097(12) Uani 1 1 d . .
O15W O 0.038(3) 0.8817(13) 0.3164(11) 0.109(13) Uiso 1 1 d . .
O16W O 0.0956(12) 1.5266(5) 0.1515(4) 0.014(4) Uani 1 1 d U .
O17W O -0.0628(19) 0.9957(8) 0.1706(10) 0.077(11) Uani 1 1 d . .
O18W O 0.1993(11) 1.1170(5) 0.1884(4) 0.005(3) Uiso 1 1 d . .
O19W O 0.0655(18) 0.9761(8) 0.2499(8) 0.057(7) Uani 1 1 d . .
O20W O -0.373(2) 1.1444(10) 0.1647(9) 0.077(9) Uani 1 1 d U .
O21W O -0.051(2) 1.6332(10) 0.2940(9) 0.070(9) Uani 1 1 d . .
O22W O 0.214(2) 1.1940(9) 0.5163(7) 0.060(7) Uani 1 1 d U .
O23W O -0.163(2) 1.3016(10) -0.0472(8) 0.073(9) Uani 1 1 d . .
O24W O 0.115(2) 1.3564(9) -0.0462(8) 0.066(9) Uani 1 1 d . .
O25W O -0.1628(17) 1.2278(7) 0.4856(6) 0.036(5) Uani 1 1 d . .
O26W O -0.072(2) 1.3946(9) -0.0589(6) 0.055(7) Uani 1 1 d . .
O27W O -0.104(3) 1.1534(11) -0.0468(9) 0.085(10) Uiso 1 1 d . .
O28W O -0.163(2) 1.1387(8) 0.1737(7) 0.054(7) Uani 1 1 d . .
O29W O 0.010(3) 1.2268(11) 0.5521(9) 0.084(10) Uiso 1 1 d . .
O30W O -0.246(2) 1.0545(9) 0.1853(12) 0.098(13) Uani 1 1 d . .
O31W O -0.281(3) 1.1925(14) 0.1086(12) 0.118(14) Uiso 1 1 d . .
O32W O -0.181(3) 1.3943(13) 0.4342(11) 0.108(13) Uiso 1 1 d . .
O33W O 0.168(3) 1.1472(12) -0.1503(10) 0.095(11) Uiso 1 1 d . .
O34W O -0.308(3) 1.1079(11) 0.2390(10) 0.093(11) Uiso 1 1 d . .
O35W O -0.124(3) 1.5119(12) 0.2382(10) 0.095(11) Uiso 1 1 d . .
O36W O -0.154(2) 0.9969(8) 0.2399(8) 0.064(8) Uani 1 1 d . .
O37W O -0.129(2) 1.3050(8) 0.4367(6) 0.057(8) Uani 1 1 d . .
O38W O -0.246(4) 1.0239(15) 0.1007(13) 0.136(17) Uiso 1 1 d . .
O39W O -0.023(3) 1.3168(13) 0.5822(11) 0.108(13) Uiso 1 1 d . .
O40W O -0.371(4) 1.2429(16) 0.1792(14) 0.141(17) Uiso 1 1 d . .
O41W O -0.208(4) 1.4595(16) 0.2106(14) 0.071(14) Uiso 0.60 1 d P .
O42W O -0.164(5) 1.4262(19) 0.5743(15) 0.08(2) Uani 0.50 1 d P .
O43W O -0.067(3) 0.9416(13) 0.2668(11) 0.046(10) Uiso 0.60 1 d P .
O44W O 0.205(4) 1.1165(16) 0.5372(14) 0.049(13) Uiso 0.50 1 d P .
O45W O 0.275(8) 1.117(3) 0.117(3) 0.11(3) Uiso 0.40 1 d P .
O46W O -0.094(6) 1.373(2) 0.507(2) 0.07(2) Uiso 0.40 1 d P .
O47W O -0.024(3) 1.3872(15) 0.5540(13) 0.042(12) Uiso 0.50 1 d P .
O48W O -0.278(3) 1.3076(15) 0.2585(18) 0.062(17) Uani 0.50 1 d P .
O49W O -0.305(3) 1.4350(15) 0.4667(12) 0.058(13) Uani 0.60 1 d P .
O50W O -0.071(5) 1.012(2) 0.423(2) 0.07(2) Uiso 0.40 1 d P .

loop_
_atom_site_aniso_label
_atom_site_aniso_U_11
_atom_site_aniso_U_22
_atom_site_aniso_U_33
_atom_site_aniso_U_23
_atom_site_aniso_U_13
_atom_site_aniso_U_12
W1 0.0372(7) 0.0066(6) 0.0333(7) 0.0085(5) 0.0123(5) 0.0061(5)
W2 0.0274(5) 0.0076(5) 0.0426(6) -0.0034(5) 0.0088(5) 0.0024(4)
W3 0.0262(6) 0.0057(6) 0.0475(8) -0.0021(5) 0.0091(5) -0.0032(5)
W4 0.0440(7) 0.0157(6) 0.0301(7) -0.0143(5) 0.0095(5) -0.0079(5)
W5 0.0475(8) 0.0153(6) 0.0387(7) -0.0120(6) 0.0217(6) 0.0019(6)
W6 0.0223(6) 0.0074(6) 0.0561(8) -0.0062(6) 0.0146(5) 0.0032(5)
W7 0.0222(6) 0.0065(5) 0.0235(6) -0.0027(5) 0.0019(4) -0.0004(4)
W8 0.0401(7) 0.0133(6) 0.0212(6) -0.0058(5) 0.0109(5) -0.0028(5)
W9 0.0300(6) 0.0146(6) 0.0272(6) 0.0028(5) 0.0070(5) 0.0026(5)
W10 0.0327(7) 0.0139(6) 0.0438(8) -0.0018(6) 0.0130(6) 0.0016(5)
W13 0.0275(6) 0.0125(6) 0.0106(5) -0.0036(4) 0.0084(4) -0.0016(4)
W14 0.0308(6) 0.0123(6) 0.0114(5) 0.0022(4) 0.0084(4) -0.0037(5)
W15 0.0321(6) 0.0130(6) 0.0087(5) 0.0032(4) 0.0028(4) 0.0032(5)
W16 0.0270(6) 0.0025(5) 0.0165(5) 0.0001(4) 0.0026(4) 0.0010(4)
W17 0.0253(6) 0.0071(5) 0.0189(5) -0.0023(4) 0.0062(4) -0.0046(4)
W18 0.0245(6) 0.0110(5) 0.0108(5) -0.0037(4) 0.0029(4) -0.0041(4)
W19 0.0173(5) 0.0117(5) 0.0172(5) 0.0002(4) 0.0078(4) -0.0008(4)
W20 0.0196(5) 0.0056(5) 0.0154(5) 0.0004(4) 0.0015(4) 0.0027(4)
W21 0.0279(6) 0.0141(6) 0.0195(6) -0.0025(5) 0.0030(5) 0.0016(5)
W22 0.0259(6) 0.0296(7) 0.0218(6) 0.0027(5) 0.0042(5) 0.0008(5)
W25 0.0302(6) 0.0117(6) 0.0085(5) -0.0001(4) 0.0034(4) -0.0029(5)
W26 0.0389(7) 0.0256(7) 0.0106(5) 0.0031(5) -0.0043(5) -0.0024(5)
W27 0.0355(7) 0.0240(7) 0.0091(5) 0.0008(5) 0.0090(4) -0.0026(5)
W28 0.0421(7) 0.0226(7) 0.0190(6) 0.0121(5) 0.0141(5) 0.0020(5)
W29 0.0370(7) 0.0127(6) 0.0245(6) 0.0093(5) 0.0028(5) 0.0008(5)
W30 0.0433(7) 0.0225(7) 0.0152(6) 0.0112(5) 0.0021(5) 0.0043(5)
W31 0.0240(6) 0.0341(7) 0.0160(6) 0.0092(5) -0.0021(4) 0.0043(5)
W32 0.0326(7) 0.0230(7) 0.0265(6) 0.0007(5) 0.0020(5) 0.0036(5)
W33 0.0242(6) 0.0175(6) 0.0141(5) 0.0000(5) 0.0096(4) -0.0006(5)
W34 0.0310(6) 0.0171(6) 0.0173(6) 0.0012(5) 0.0056(5) 0.0018(5)
Co5 0.0496(13) 0.0368(13) 0.0461(13) 0.0024(11) 0.0084(10) 0.0055(11)
Co4 0.0425(13) 0.0381(14) 0.0506(14) -0.0036(11) 0.0069(10) -0.0014(10)
Co6 0.0420(12) 0.0344(13) 0.0509(14) 0.0009(11) 0.0149(10) 0.0022(10)
Co7 0.0390(12) 0.0389(13) 0.0314(11) -0.0001(10) 0.0071(9) 0.0035(10)
Co8 0.0437(13) 0.0413(14) 0.0415(13) 0.0047(11) 0.0042(10) -0.0003(10)
Co9 0.0473(13) 0.0393(14) 0.0517(14) 0.0068(12) 0.0100(11) 0.0016(11)
W12 0.0496(13) 0.0368(13) 0.0461(13) 0.0024(11) 0.0084(10) 0.0055(11)
W11 0.0425(13) 0.0381(14) 0.0506(14) -0.0036(11) 0.0069(10) -0.0014(10)
W23 0.0420(12) 0.0344(13) 0.0509(14) 0.0009(11) 0.0149(10) 0.0022(10)
W24 0.0390(12) 0.0389(13) 0.0314(11) -0.0001(10) 0.0071(9) 0.0035(10)
W35 0.0437(13) 0.0413(14) 0.0415(13) 0.0047(11) 0.0042(10) -0.0003(10)
W36 0.0473(13) 0.0393(14) 0.0517(14) 0.0068(12) 0.0100(11) 0.0016(11)
Ge1 0.0167(9) 0.0100(9) 0.0168(9) -0.0012(8) 0.0046(7) 0.0007(7)
Ge2 0.0170(13) 0.0027(12) 0.0054(11) -0.0016(10) 0.0029(9) -0.0002(10)
Ge3 0.0250(14) 0.0102(14) 0.0081(12) 0.0046(11) 0.0025(10) 0.0012(11)
Co1 0.0243(19) 0.0123(19) 0.0214(19) -0.0001(16) 0.0050(15) 0.0021(15)
Co2 0.044(3) 0.043(3) 0.022(2) 0.008(2) -0.0050(19) -0.004(2)
Co3 0.070(4) 0.037(3) 0.114(6) 0.000(4) 0.023(4) 0.001(3)
K1 0.0181(14) 0.0152(15) 0.0170(14) -0.0022(10) 0.0011(9) 0.0015(9)
K2 0.058(5) 0.040(5) 0.033(4) -0.003(4) -0.008(3) -0.001(4)
K3 0.082(6) 0.021(4) 0.045(5) -0.005(4) 0.019(4) 0.004(4)
Cs1 0.0191(8) 0.0050(7) 0.0102(7) 0.0011(6) 0.0036(6) 0.0011(6)
Cs2 0.0364(10) 0.0225(10) 0.0304(10) -0.0022(8) 0.0002(8) -0.0047(8)
Cs3 0.0402(11) 0.0424(13) 0.0308(10) -0.0033(10) 0.0109(8) -0.0009(10)
O1 0.008(7) 0.020(8) 0.023(7) 0.005(6) 0.002(6) 0.000(6)
O2 0.019(9) 0.018(10) 0.015(9) 0.002(8) -0.002(7) 0.008(8)
O3 0.037(12) 0.021(12) 0.031(12) -0.006(10) 0.007(9) -0.001(9)
O4 0.028(8) 0.021(8) 0.016(7) -0.007(7) -0.005(6) 0.000(7)
O5 0.018(7) 0.010(7) 0.019(7) 0.004(6) 0.007(6) -0.002(6)
O6 0.007(3) 0.007(3) 0.007(3) 0.0001(10) 0.0006(11) 0.0001(10)
O7 0.022(9) 0.011(10) 0.012(9) 0.004(7) 0.000(7) -0.001(7)
O10 0.013(7) 0.017(8) 0.014(7) 0.008(6) -0.001(6) 0.003(6)
O11 0.042(9) 0.032(9) 0.037(9) -0.012(7) 0.011(7) -0.005(7)
O12 0.018(7) 0.013(7) 0.011(7) 0.001(6) 0.010(6) 0.000(6)
O13 0.018(9) 0.010(10) 0.026(10) -0.005(8) 0.003(8) -0.001(7)
O14 0.041(12) 0.015(10) 0.013(9) -0.010(8) 0.009(8) -0.009(9)
O15 0.026(7) 0.013(7) 0.021(7) 0.005(6) 0.005(6) 0.006(6)
O16 0.021(7) 0.023(8) 0.027(8) 0.001(7) -0.008(6) 0.010(6)
O17 0.019(9) 0.007(9) 0.024(10) 0.000(8) -0.004(7) -0.003(7)
O18 0.045(13) 0.021(11) 0.018(10) -0.010(9) -0.004(9) -0.011(9)
O19 0.019(9) 0.008(9) 0.014(9) -0.002(7) 0.002(7) -0.003(7)
O21 0.009(6) 0.006(7) 0.009(6) -0.003(6) 0.001(5) 0.000(5)
O22 0.024(10) 0.015(10) 0.012(9) 0.009(8) 0.009(7) 0.009(8)
O23 0.015(7) 0.006(7) 0.009(6) 0.002(6) 0.002(5) 0.001(6)
O25 0.021(7) 0.026(8) 0.026(8) 0.010(7) -0.007(6) 0.012(7)
O26 0.046(13) 0.023(12) 0.018(10) 0.005(9) 0.013(9) -0.004(10)
O27 0.034(8) 0.023(8) 0.021(7) -0.001(7) 0.015(7) 0.003(7)
O28 0.052(14) 0.035(14) 0.014(10) 0.000(10) -0.008(9) -0.012(11)
O29 0.015(10) 0.025(12) 0.050(13) 0.008(10) 0.012(9) 0.007(8)
O31 0.014(9) 0.010(9) 0.015(9) -0.006(7) 0.004(7) 0.000(7)
O32 0.021(10) 0.023(11) 0.023(10) -0.012(9) -0.003(8) -0.006(8)
O33 0.007(8) 0.020(11) 0.021(9) -0.005(8) -0.007(7) 0.004(7)
O34 0.032(8) 0.026(8) 0.035(8) -0.001(7) 0.010(7) 0.012(7)
O36 0.032(8) 0.022(8) 0.026(8) 0.011(7) 0.015(7) 0.001(7)
O37 0.014(9) 0.028(11) 0.024(10) 0.015(9) 0.007(8) 0.011(8)
O38 0.047(13) 0.009(10) 0.037(12) -0.008(9) 0.012(10) -0.014(9)
O39 0.027(11) 0.040(13) 0.010(9) 0.004(9) -0.001(8) -0.012(9)
O40 0.033(11) 0.010(10) 0.040(12) 0.008(9) 0.015(9) -0.003(8)
O41 0.029(11) 0.017(11) 0.044(13) -0.006(10) 0.018(9) -0.006(9)
O42 0.036(11) 0.015(11) 0.019(10) 0.001(8) 0.009(8) 0.006(9)
O43 0.041(12) 0.012(10) 0.018(10) -0.007(8) 0.010(8) -0.009(9)
O44 0.033(8) 0.016(8) 0.029(8) 0.001(7) 0.009(7) -0.011(7)
O46 0.032(8) 0.019(8) 0.027(8) 0.002(7) 0.003(7) -0.015(7)
O48 0.040(12) 0.034(13) 0.017(10) 0.013(9) 0.001(9) -0.005(10)
O49 0.040(8) 0.030(9) 0.028(8) 0.013(7) 0.009(7) -0.003(7)
O50 0.039(12) 0.037(14) 0.028(11) 0.020(10) -0.018(9) -0.003(10)
O51 0.038(8) 0.018(8) 0.017(7) -0.004(7) 0.002(6) 0.000(7)
O52 0.040(12) 0.018(11) 0.023(10) 0.000(9) 0.000(9) 0.001(9)
O53 0.013(7) 0.025(8) 0.030(8) 0.010(7) 0.001(6) 0.006(6)
O54 0.022(10) 0.011(10) 0.016(9) 0.001(8) 0.004(7) -0.001(7)
O55 0.021(7) 0.020(8) 0.017(7) 0.002(6) 0.013(6) 0.005(6)
O56 0.014(9) 0.033(12) 0.031(11) -0.006(10) 0.009(8) -0.004(8)
O57 0.026(10) 0.014(10) 0.025(10) 0.004(9) 0.009(8) -0.003(8)
O58 0.022(7) 0.011(7) 0.018(7) -0.005(6) 0.000(6) -0.001(6)
O59 0.033(8) 0.016(8) 0.027(8) -0.003(7) 0.003(7) -0.001(7)
O60 0.027(10) 0.041(13) 0.011(9) 0.008(9) 0.010(8) 0.007(9)
O61 0.028(11) 0.024(11) 0.023(10) -0.004(9) 0.005(8) 0.004(9)
O63 0.057(14) 0.012(10) 0.024(11) 0.010(9) 0.025(10) 0.009(10)
O64 0.032(11) 0.009(10) 0.025(10) 0.010(8) 0.017(8) 0.008(8)
O65 0.022(7) 0.016(7) 0.011(7) 0.000(6) 0.008(6) 0.000(6)
O67 0.025(10) 0.012(10) 0.022(10) 0.003(8) 0.012(8) -0.007(8)
O68 0.061(15) 0.042(14) 0.012(10) 0.007(10) 0.006(9) -0.031(12)
O69 0.036(11) 0.025(12) 0.012(9) 0.000(9) 0.003(8) -0.008(9)
O70 0.025(7) 0.014(8) 0.025(8) -0.005(7) 0.009(6) -0.002(6)
O73 0.020(9) 0.024(11) 0.013(9) 0.003(8) 0.011(7) -0.005(8)
O74 0.032(11) 0.043(14) 0.007(9) 0.000(9) 0.002(8) -0.007(10)
O75 0.032(11) 0.025(12) 0.021(10) 0.013(9) -0.011(8) 0.006(9)
O76 0.013(7) 0.012(7) 0.020(7) -0.007(6) 0.004(6) 0.002(6)
O77 0.012(9) 0.015(10) 0.037(11) -0.008(9) 0.001(8) -0.010(8)
O78 0.024(7) 0.022(8) 0.010(7) -0.001(6) 0.002(6) 0.004(6)
O79 0.023(7) 0.010(7) 0.006(6) 0.002(6) 0.003(6) -0.001(6)
O81 0.022(7) 0.016(8) 0.019(7) -0.008(6) 0.013(6) 0.001(6)
O82 0.019(9) 0.030(12) 0.012(9) 0.007(8) -0.003(7) 0.001(8)
O83 0.026(10) 0.009(9) 0.018(9) 0.005(8) 0.005(8) 0.002(8)
O85 0.011(4) 0.011(4) 0.010(4) 0.0002(10) 0.0013(11) 0.0000(10)
O86 0.031(10) 0.010(10) 0.010(9) -0.002(8) -0.009(7) 0.002(8)
O87 0.025(10) 0.020(10) 0.006(8) -0.005(8) 0.004(7) -0.013(8)
O88 0.035(11) 0.011(10) 0.029(11) 0.004(9) -0.003(9) -0.003(8)
O89 0.046(13) 0.021(11) 0.013(9) -0.003(8) -0.009(9) -0.002(9)
O90 0.024(7) 0.012(7) 0.014(7) -0.005(6) -0.003(6) -0.005(6)
O91 0.031(11) 0.025(11) 0.007(9) -0.009(8) 0.003(7) -0.004(9)
O92 0.026(8) 0.014(8) 0.022(7) 0.008(7) 0.005(6) -0.001(6)
O93 0.006(6) 0.018(7) 0.011(7) -0.001(6) 0.003(5) 0.006(6)
O94 0.065(15) 0.030(13) 0.017(10) -0.001(10) 0.017(10) 0.008(11)
O95 0.040(13) 0.034(14) 0.040(13) 0.020(11) 0.014(10) 0.016(10)
O96 0.029(12) 0.09(2) 0.019(11) 0.001(12) 0.017(9) -0.002(12)
O97 0.070(17) 0.038(14) 0.014(10) -0.007(10) -0.005(10) -0.014(12)
O98 0.070(17) 0.038(15) 0.026(12) 0.021(11) 0.010(11) 0.007(12)
O99 0.043(9) 0.032(9) 0.040(9) -0.012(8) 0.002(7) 0.003(7)
O100 0.035(8) 0.024(9) 0.054(9) -0.018(8) 0.000(7) 0.007(7)
O101 0.042(13) 0.007(10) 0.051(14) 0.003(10) 0.007(10) -0.005(9)
O102 0.021(11) 0.036(14) 0.081(18) -0.018(13) 0.019(11) 0.002(10)
O103 0.027(11) 0.025(12) 0.036(12) 0.009(10) 0.002(9) 0.004(9)
O104 0.030(11) 0.010(10) 0.046(13) 0.012(10) 0.003(9) 0.001(8)
O105 0.026(11) 0.038(13) 0.015(10) -0.006(9) 0.003(8) -0.006(9)
O106 0.039(11) 0.021(11) 0.010(9) 0.007(8) 0.003(8) -0.011(9)
O107 0.035(11) 0.023(11) 0.016(10) 0.002(9) 0.016(8) -0.003(9)
O109 0.062(15) 0.010(11) 0.043(13) -0.001(10) 0.018(11) -0.015(10)
O110 0.042(9) 0.023(8) 0.039(9) -0.011(7) 0.017(7) 0.002(7)
O111 0.056(14) 0.011(10) 0.024(11) -0.008(9) 0.021(10) -0.003(9)
O112 0.036(8) 0.035(9) 0.032(8) 0.014(7) 0.012(7) 0.001(7)
O114 0.042(13) 0.007(10) 0.047(13) 0.000(10) 0.007(10) -0.002(9)
O1W 0.037(14) 0.08(2) 0.060(17) 0.034(16) -0.004(12) -0.022(14)
O2W 0.033(13) 0.08(2) 0.046(15) -0.007(14) 0.005(11) 0.005(13)
O3W 0.060(17) 0.07(2) 0.058(17) -0.003(15) -0.003(14) 0.013(15)
O4W 0.025(12) 0.07(2) 0.055(15) 0.041(14) 0.013(11) 0.007(12)
O5W 0.051(15) 0.08(2) 0.026(12) 0.035(13) 0.011(11) -0.008(14)
O6W 0.11(3) 0.10(3) 0.017(12) -0.010(15) 0.016(14) 0.03(2)
O7W 0.11(3) 0.06(2) 0.12(3) 0.04(2) -0.08(2) -0.02(2)
O8W 0.07(2) 0.10(3) 0.058(18) 0.003(18) -0.012(15) -0.051(19)
O9W 0.056(16) 0.020(14) 0.11(2) -0.003(15) 0.006(16) -0.011(12)
O10W 0.11(3) 0.025(15) 0.09(2) 0.009(16) -0.01(2) 0.015(16)
O11W 0.045(17) 0.10(3) 0.09(2) 0.02(2) -0.015(15) -0.017(17)
O13W 0.09(2) 0.05(2) 0.13(3) 0.03(2) 0.02(2) 0.021(17)
O14W 0.08(2) 0.13(3) 0.08(2) 0.01(2) 0.02(2) -0.02(2)
O16W 0.014(4) 0.014(4) 0.014(4) 0.0004(10) 0.0013(11) 0.0001(10)
O17W 0.039(15) 0.030(15) 0.17(3) -0.011(19) 0.034(18) -0.018(12)
O19W 0.041(14) 0.044(16) 0.09(2) 0.006(15) 0.031(14) 0.009(12)
O20W 0.068(12) 0.072(12) 0.090(12) 0.007(9) 0.006(9) -0.012(9)
O21W 0.041(15) 0.08(2) 0.09(2) 0.005(18) 0.023(15) -0.027(15)
O22W 0.058(10) 0.072(11) 0.048(10) -0.007(9) -0.010(8) -0.012(9)
O23W 0.07(2) 0.08(2) 0.07(2) -0.001(18) -0.020(16) 0.002(17)
O24W 0.064(18) 0.08(2) 0.066(19) 0.020(17) 0.040(15) -0.019(16)
O25W 0.051(14) 0.029(13) 0.030(12) -0.001(10) 0.021(10) 0.013(11)
O26W 0.069(18) 0.08(2) 0.021(12) -0.014(13) 0.006(11) -0.008(15)
O28W 0.08(2) 0.033(15) 0.047(15) -0.007(13) 0.017(14) -0.014(14)
O30W 0.07(2) 0.05(2) 0.18(4) -0.01(2) 0.07(2) -0.009(16)
O36W 0.08(2) 0.030(15) 0.074(19) -0.027(14) -0.027(16) -0.001(14)
O37W 0.10(2) 0.042(16) 0.024(12) 0.003(12) -0.009(13) -0.026(15)
O42W 0.14(6) 0.07(5) 0.05(3) -0.04(3) 0.05(4) -0.07(4)
O48W 0.01(2) 0.03(3) 0.14(5) 0.01(3) 0.00(3) -0.01(2)
O49W 0.04(2) 0.07(3) 0.07(3) -0.02(3) 0.01(2) -0.02(2)

loop_
_atom_type_symbol
_atom_type_description
_atom_type_scat_dispersion_real
_atom_type_scat_dispersion_imag
_atom_type_scat_source
O O 0.0106 0.0060 'International Tables Vol C Tables 4.2.6.8 and 6.1.1.4'
H H 0.0000 0.0000 'International Tables Vol C Tables 4.2.6.8 and 6.1.1.4'
Co Co 0.3494 0.9721 'International Tables Vol C Tables 4.2.6.8 and 6.1.1.4'
Ge Ge 0.1547 1.8001 'International Tables Vol C Tables 4.2.6.8 and 6.1.1.4'
W W -0.8490 6.8722 'International Tables Vol C Tables 4.2.6.8 and 6.1.1.4'
K K 0.2009 0.2494 'International Tables Vol C Tables 4.2.6.8 and 6.1.1.4'
Cs Cs -0.3680 2.1192 'International Tables Vol C Tables 4.2.6.8 and 6.1.1.4'

loop_
_geom_angle_atom_site_label_1
_geom_angle_atom_site_label_2
_geom_angle_atom_site_label_3
_geom_angle
_geom_angle_site_symmetry_1
_geom_angle_site_symmetry_3
O112 W1 O24 103.6(10) . .
O112 W1 O70 102.7(9) . .
O24 W1 O70 93.4(8) . .
O112 W1 O101 99.0(10) . .
O24 W1 O101 89.3(9) . .
O70 W1 O101 156.8(8) . .
O112 W1 O104 93.7(9) . .
O24 W1 O104 161.4(8) . .
O70 W1 O104 89.4(8) . .
O101 W1 O104 81.2(8) . .
O112 W1 O76 162.7(9) . .
O24 W1 O76 90.6(7) . .
O70 W1 O76 86.0(7) . .
O101 W1 O76 70.9(8) . .
O104 W1 O76 71.3(7) . .
O112 W1 K1 54.7(8) . 2
O24 W1 K1 132.8(6) . 2
O70 W1 K1 129.7(6) . 2
O101 W1 K1 59.3(6) . 2
O104 W1 K1 53.9(5) . 2
O76 W1 K1 108.3(4) . 2
O112 W1 K3 52.0(7) . 2
O24 W1 K3 100.5(6) . 2
O70 W1 K3 50.8(6) . 2
O101 W1 K3 150.8(6) . 2
O104 W1 K3 95.5(6) . 2
O76 W1 K3 135.6(4) . 2
K1 W1 K3 95.24(15) 2 2
O100 W2 O101 101.4(10) . .
O100 W2 O11 102.1(10) . .
O101 W2 O11 156.5(9) . .
O100 W2 O114 100.2(10) . .
O101 W2 O114 92.0(9) . .
O11 W2 O114 83.5(9) . .
O100 W2 O30 101.3(10) . .
O101 W2 O30 88.9(9) . .
O11 W2 O30 86.9(9) . .
O114 W2 O30 157.9(9) . .
O100 W2 O76 171.4(9) . .
O101 W2 O76 72.0(8) . .
O11 W2 O76 84.7(8) . .
O114 W2 O76 85.7(7) . .
O30 W2 O76 73.6(8) . .
O35 W3 O18 103.1(10) . .
O35 W3 O104 102.6(10) . .
O18 W3 O104 93.8(8) . .
O35 W3 O30 97.5(10) . .
O18 W3 O30 158.2(9) . .
O104 W3 O30 88.5(9) . .
O35 W3 O38 97.8(9) . .
O18 W3 O38 85.9(8) . .
O104 W3 O38 159.1(8) . .
O30 W3 O38 84.3(9) . .
O35 W3 O76 170.2(9) . .
O18 W3 O76 86.3(7) . .
O104 W3 O76 73.3(7) . .
O30 W3 O76 73.6(8) . .
O38 W3 O76 85.8(7) . .
O35 W3 Cs2 16.2(8) . 2
O18 W3 Cs2 86.9(6) . 2
O104 W3 Cs2 102.7(6) . 2
O30 W3 Cs2 113.8(6) . 2
O38 W3 Cs2 98.2(6) . 2
O76 W3 Cs2 171.8(4) . 2
O113 W4 O38 100.0(11) . .
O113 W4 O46 102.6(10) . .
O38 W4 O46 88.7(9) . .
O113 W4 O99 99.6(11) . .
O38 W4 O99 85.8(10) . .
O46 W4 O99 157.8(9) . .
O113 W4 O28 99.1(10) . .
O38 W4 O28 160.8(9) . .
O46 W4 O28 89.6(9) . .
O99 W4 O28 88.6(10) . .
O113 W4 O87 169.6(9) . .
O38 W4 O87 88.3(8) . .
O46 W4 O87 83.8(7) . .
O99 W4 O87 74.5(8) . .
O28 W4 O87 72.5(7) . .
O110 W5 O41 103.8(10) . .
O110 W5 O11 100.0(10) . .
O41 W5 O11 86.0(9) . .
O110 W5 O111 102.2(9) . .
O41 W5 O111 92.4(9) . .
O11 W5 O111 157.5(8) . .
O110 W5 O99 98.4(10) . .
O41 W5 O99 156.9(9) . .
O11 W5 O99 83.8(10) . .
O111 W5 O99 89.1(9) . .
O110 W5 O87 169.8(9) . .
O41 W5 O87 85.7(7) . .
O11 W5 O87 84.2(8) . .
O111 W5 O87 73.2(7) . .
O99 W5 O87 72.7(7) . .
O102 W6 O34 101.1(11) . .
O102 W6 O29 101.1(10) . .
O34 W6 O29 94.1(9) . .
O102 W6 O114 99.4(10) . .
O34 W6 O114 93.3(9) . .
O29 W6 O114 156.4(9) . .
O102 W6 O41 98.1(10) . .
O34 W6 O41 160.5(8) . .
O29 W6 O41 85.7(9) . .
O114 W6 O41 80.0(8) . .
O102 W6 O5 175.0(9) . .
O34 W6 O5 80.0(7) . .
O29 W6 O5 74.0(7) . .
O114 W6 O5 85.3(8) . .
O41 W6 O5 81.2(7) . .
O103 W7 O16 101.1(9) . .
O103 W7 O107 100.7(9) . .
O16 W7 O107 92.5(9) . .
O103 W7 O46 101.9(9) . .
O16 W7 O46 91.7(8) . .
O107 W7 O46 155.8(8) . .
O103 W7 O18 96.0(9) . .
O16 W7 O18 162.7(8) . .
O107 W7 O18 86.9(8) . .
O46 W7 O18 82.1(8) . .
O103 W7 O20 174.6(8) . .
O16 W7 O20 79.0(7) . .
O107 W7 O20 73.9(7) . .
O46 W7 O20 83.5(7) . .
O18 W7 O20 84.2(7) . .
O109 W8 O62 103.1(10) . .
O109 W8 O108 100.8(10) . .
O62 W8 O108 90.9(8) . .
O109 W8 O28 100.5(10) . .
O62 W8 O28 92.3(9) . .
O108 W8 O28 157.1(9) . .
O109 W8 O111 96.0(9) . .
O62 W8 O111 160.9(8) . .
O108 W8 O111 85.1(9) . .
O28 W8 O111 84.4(9) . .
O109 W8 O87 167.9(8) . .
O62 W8 O87 87.8(8) . .
O108 W8 O87 84.0(7) . .
O28 W8 O87 73.5(7) . .
O111 W8 O87 73.2(7) . .
O109 W8 K2 54.9(8) . 4_686
O62 W8 K2 48.7(6) . 4_686
O108 W8 K2 104.9(6) . 4_686
O28 W8 K2 94.1(7) . 4_686
O111 W8 K2 150.3(6) . 4_686
O87 W8 K2 134.8(5) . 4_686
O109 W8 Cs3 16.8(8) . .
O62 W8 Cs3 110.0(6) . .
O108 W8 Cs3 85.3(6) . .
O28 W8 Cs3 114.7(6) . .
O111 W8 Cs3 88.3(6) . .
O87 W8 Cs3 159.3(5) . .
K2 W8 Cs3 65.24(14) 4_686 .
O37 W9 O54 105.3(8) . .
O37 W9 O45 101.0(8) . .
O54 W9 O45 94.3(7) . .
O37 W9 O70 92.7(8) . .
O54 W9 O70 85.5(8) . .
O45 W9 O70 165.8(7) . .
O37 W9 O107 97.3(8) . .
O54 W9 O107 155.8(7) . .
O45 W9 O107 89.7(8) . .
O70 W9 O107 84.8(8) . .
O37 W9 O20 168.7(7) . .
O54 W9 O20 85.7(7) . .
O45 W9 O20 80.2(7) . .
O70 W9 O20 85.6(7) . .
O107 W9 O20 71.4(6) . .
O37 W9 Cs1 92.8(6) . .
O54 W9 Cs1 48.5(5) . .
O45 W9 Cs1 50.3(5) . .
O70 W9 Cs1 133.4(5) . .
O107 W9 Cs1 140.0(5) . .
O20 W9 Cs1 96.5(4) . .
O37 W9 K3 44.1(6) . 2
O54 W9 K3 99.1(6) . 2
O45 W9 K3 144.9(5) . 2
O70 W9 K3 48.6(5) . 2
O107 W9 K3 91.0(5) . 2
O20 W9 K3 132.8(5) . 2
Cs1 W9 K3 121.69(14) . 2
O61 W10 O17 103.6(8) . .
O61 W10 O108 99.4(8) . .
O17 W10 O108 91.3(8) . .
O61 W10 O29 97.7(8) . .
O17 W10 O29 158.4(8) . .
O108 W10 O29 88.9(9) . .
O61 W10 O72 95.2(8) . .
O17 W10 O72 87.5(7) . .
O108 W10 O72 165.2(8) . .
O29 W10 O72 86.8(8) . .
O61 W10 O5 168.7(8) . .
O17 W10 O5 85.1(7) . .
O108 W10 O5 87.5(7) . .
O29 W10 O5 73.3(7) . .
O72 W10 O5 77.7(7) . .
O61 W10 Cs1 86.6(6) . .
O17 W10 Cs1 45.7(5) . .
O108 W10 Cs1 136.2(6) . .
O29 W10 Cs1 133.5(6) . .
O72 W10 Cs1 46.7(5) . .
O5 W10 Cs1 94.6(4) . .
O89 W13 O65 102.1(9) . .
O89 W13 O60 101.7(9) . .
O65 W13 O60 96.1(8) . .
O89 W13 O81 99.9(8) . .
O65 W13 O81 89.7(8) . .
O60 W13 O81 155.9(8) . .
O89 W13 O22 95.1(8) . .
O65 W13 O22 162.0(8) . .
O60 W13 O22 85.2(8) . .
O81 W13 O22 82.3(7) . .
O89 W13 O73 165.4(8) . .
O65 W13 O73 89.6(7) . .
O60 W13 O73 85.6(8) . .
O81 W13 O73 71.1(6) . .
O22 W13 O73 72.6(7) . .
O89 W13 K2 50.8(7) . 4_686
O65 W13 K2 103.5(6) . 4_686
O60 W13 K2 50.9(6) . 4_686
O81 W13 K2 149.5(5) . 4_686
O22 W13 K2 91.3(5) . 4_686
O73 W13 K2 135.2(4) . 4_686
O89 W13 Cs3 22.1(7) . .
O65 W13 Cs3 83.4(5) . .
O60 W13 Cs3 115.6(6) . .
O81 W13 Cs3 88.2(5) . .
O22 W13 Cs3 112.2(5) . .
O73 W13 Cs3 158.2(4) . .
K2 W13 Cs3 66.63(14) 4_686 .
O68 W14 O40 102.2(10) . .
O68 W14 O78 98.2(10) . .
O40 W14 O78 159.2(8) . .
O68 W14 O81 100.5(9) . .
O40 W14 O81 92.3(8) . .
O78 W14 O81 87.8(8) . .
O68 W14 O106 101.2(9) . .
O40 W14 O106 85.9(8) . .
O78 W14 O106 86.3(8) . .
O81 W14 O106 158.0(7) . .
O68 W14 O73 169.9(8) . .
O40 W14 O73 85.9(7) . .
O78 W14 O73 74.3(7) . .
O81 W14 O73 72.8(7) . .
O106 W14 O73 85.2(7) . .
O88 W15 O74 102.9(9) . .
O88 W15 O22 101.1(8) . .
O74 W15 O22 91.9(8) . .
O88 W15 O51 101.2(9) . .
O74 W15 O51 85.8(8) . .
O22 W15 O51 157.5(8) . .
O88 W15 O78 100.1(8) . .
O74 W15 O78 156.2(8) . .
O22 W15 O78 89.6(7) . .
O51 W15 O78 83.8(8) . .
O88 W15 O73 170.6(8) . .
O74 W15 O73 85.7(7) . .
O22 W15 O73 74.5(7) . .
O51 W15 O73 83.0(7) . .
O78 W15 O73 71.8(6) . .
O59 W16 O51 101.9(9) . .
O59 W16 O15 99.5(8) . .
O51 W16 O15 158.4(8) . .
O59 W16 O71 101.8(8) . .
O51 W16 O71 88.9(8) . .
O15 W16 O71 89.6(8) . .
O59 W16 O84 98.5(9) . .
O51 W16 O84 86.3(8) . .
O15 W16 O84 87.6(8) . .
O71 W16 O84 159.7(8) . .
O59 W16 O8 168.9(7) . .
O51 W16 O8 85.0(7) . .
O15 W16 O8 73.4(6) . .
O71 W16 O8 86.9(7) . .
O84 W16 O8 73.1(7) . .
O59 W16 K1 89.4(7) . .
O51 W16 K1 134.5(6) . .
O15 W16 K1 48.3(6) . .
O71 W16 K1 45.6(5) . .
O84 W16 K1 135.9(5) . .
O8 W16 K1 91.9(4) . .
O44 W17 O19 102.2(8) . .
O44 W17 O80 101.7(9) . .
O19 W17 O80 92.6(8) . .
O44 W17 O106 100.3(8) . .
O19 W17 O106 86.2(8) . .
O80 W17 O106 157.7(8) . .
O44 W17 O84 98.7(9) . .
O19 W17 O84 158.7(8) . .
O80 W17 O84 87.2(8) . .
O106 W17 O84 86.0(8) . .
O44 W17 O8 169.5(8) . .
O19 W17 O8 87.0(6) . .
O80 W17 O8 72.7(7) . .
O106 W17 O8 85.1(7) . .
O84 W17 O8 72.6(7) . .
O14 W18 O66 103.2(8) . .
O14 W18 O90 102.4(8) . .
O66 W18 O90 92.6(8) . .
O14 W18 O15 99.5(9) . .
O66 W18 O15 89.5(8) . .
O90 W18 O15 157.0(7) . .
O14 W18 O80 98.4(8) . .
O66 W18 O80 158.4(7) . .
O90 W18 O80 84.9(8) . .
O15 W18 O80 84.8(7) . .
O14 W18 O8 166.7(7) . .
O66 W18 O8 87.5(7) . .
O90 W18 O8 84.9(6) . .
O15 W18 O8 72.3(6) . .
O80 W18 O8 70.9(6) . .
O14 W18 K1 85.2(7) . .
O66 W18 K1 42.7(6) . .
O90 W18 K1 134.6(5) . .
O15 W18 K1 54.4(5) . .
O80 W18 K1 138.9(5) . .
O8 W18 K1 97.7(4) . .
O14 W18 Cs2 14.8(7) . .
O66 W18 Cs2 106.5(5) . .
O90 W18 Cs2 87.7(5) . .
O15 W18 Cs2 113.6(5) . .
O80 W18 Cs2 94.9(5) . .
O8 W18 Cs2 164.5(4) . .
K1 W18 Cs2 97.23(9) . .
O77 W19 O12 99.3(8) . .
O77 W19 O33 101.6(8) . .
O12 W19 O33 93.7(8) . .
O77 W19 O40 99.8(8) . .
O12 W19 O40 90.3(8) . .
O33 W19 O40 157.2(7) . .
O77 W19 O19 98.8(8) . .
O12 W19 O19 161.0(7) . .
O33 W19 O19 88.2(7) . .
O40 W19 O19 81.1(7) . .
O77 W19 O21 175.5(8) . .
O12 W19 O21 78.5(6) . .
O33 W19 O21 74.7(6) . .
O40 W19 O21 84.2(7) . .
O19 W19 O21 83.8(6) . .
O82 W20 O47 102.5(8) . .
O82 W20 O58 101.4(8) . .
O47 W20 O58 93.7(8) . .
O82 W20 O71 99.3(8) . .
O47 W20 O71 89.4(8) . .
O58 W20 O71 157.9(7) . .
O82 W20 O74 97.9(8) . .
O47 W20 O74 159.1(8) . .
O58 W20 O74 86.6(8) . .
O71 W20 O74 82.8(8) . .
O82 W20 O23 174.8(8) . .
O47 W20 O23 77.5(7) . .
O58 W20 O23 73.5(7) . .
O71 W20 O23 85.9(7) . .
O74 W20 O23 82.5(7) . .
O82 W20 K1 88.7(6) . .
O47 W20 K1 42.6(6) . .
O58 W20 K1 136.2(5) . .
O71 W20 K1 51.8(5) . .
O74 W20 K1 134.5(6) . .
O23 W20 K1 94.7(4) . .
O2 W21 O93 104.1(8) . .
O2 W21 O9 100.3(8) . .
O93 W21 O9 94.3(7) . .
O2 W21 O60 91.4(8) . .
O93 W21 O60 87.6(7) . .
O9 W21 O60 167.3(8) . .
O2 W21 O58 95.4(7) . .
O93 W21 O58 158.3(7) . .
O9 W21 O58 91.4(7) . .
O60 W21 O58 82.4(7) . .
O2 W21 O23 168.4(7) . .
O93 W21 O23 86.8(7) . .
O9 W21 O23 82.6(7) . .
O60 W21 O23 85.0(7) . .
O58 W21 O23 73.2(6) . .
O2 W21 Cs1 92.9(5) . .
O93 W21 Cs1 48.1(5) . .
O9 W21 Cs1 49.9(5) . .
O60 W21 Cs1 135.2(5) . .
O58 W21 Cs1 141.3(5) . .
O23 W21 Cs1 97.4(4) . .
O2 W21 K2 44.2(6) . 4_686
O93 W21 K2 99.9(5) . 4_686
O9 W21 K2 144.0(5) . 4_686
O60 W21 K2 47.2(6) . 4_686
O58 W21 K2 87.4(5) . 4_686
O23 W21 K2 130.9(4) . 4_686
Cs1 W21 K2 123.16(12) . 4_686
O1 W22 O6 102.2(7) . .
O1 W22 O90 100.0(8) . .
O6 W22 O90 91.5(7) . .
O1 W22 O31 94.4(8) . .
O6 W22 O31 88.8(7) . .
O90 W22 O31 165.2(7) . .
O1 W22 O33 99.2(7) . .
O6 W22 O33 158.4(7) . .
O90 W22 O33 87.4(7) . .
O31 W22 O33 86.9(7) . .
O1 W22 O21 168.1(7) . .
O6 W22 O21 86.3(6) . .
O90 W22 O21 88.1(6) . .
O31 W22 O21 77.2(6) . .
O33 W22 O21 72.2(6) . .
O1 W22 Cs1 85.7(6) . .
O6 W22 Cs1 45.8(5) . .
O90 W22 Cs1 136.8(5) . .
O31 W22 Cs1 47.5(5) . .
O33 W22 Cs1 134.4(5) . .
O21 W22 Cs1 94.5(4) . .
O27 W25 O105 101.8(9) . .
O27 W25 O86 103.0(9) . .
O105 W25 O86 94.6(8) . .
O27 W25 O4 99.7(9) . .
O105 W25 O4 89.3(8) . .
O86 W25 O4 155.7(8) . .
O27 W25 O67 96.7(8) . .
O105 W25 O67 161.0(8) . .
O86 W25 O67 85.0(8) . .
O4 W25 O67 83.7(7) . .
O27 W25 O85 166.0(7) . .
O105 W25 O85 89.5(8) . .
O86 W25 O85 84.1(7) . .
O4 W25 O85 71.9(7) . .
O67 W25 O85 71.6(6) . .
O27 W25 Cs2 19.5(6) . .
O105 W25 Cs2 84.9(7) . .
O86 W25 Cs2 114.1(5) . .
O4 W25 Cs2 90.1(6) . .
O67 W25 Cs2 112.6(5) . .
O85 W25 Cs2 161.2(4) . .
O97 W26 O4 99.2(9) . .
O97 W26 O25 101.9(10) . .
O4 W26 O25 93.0(8) . .
O97 W26 O3 101.3(10) . .
O4 W26 O3 159.4(8) . .
O25 W26 O3 84.6(8) . .
O97 W26 O39 98.2(10) . .
O4 W26 O39 89.4(8) . .
O25 W26 O39 159.1(8) . .
O3 W26 O39 85.8(9) . .
O97 W26 O85 170.0(9) . .
O4 W26 O85 73.7(7) . .
O25 W26 O85 85.7(7) . .
O3 W26 O85 85.7(7) . .
O39 W26 O85 75.1(6) . .
O96 W27 O42 103.6(9) . .
O96 W27 O67 101.3(10) . .
O42 W27 O67 90.7(8) . .
O96 W27 O26 99.4(10) . .
O42 W27 O26 85.8(8) . .
O67 W27 O26 159.3(8) . .
O96 W27 O39 98.5(9) . .
O42 W27 O39 157.0(8) . .
O67 W27 O39 91.1(8) . .
O26 W27 O39 84.4(9) . .
O96 W27 O85 170.3(9) . .
O42 W27 O85 84.9(7) . .
O67 W27 O85 73.8(7) . .
O26 W27 O85 85.5(7) . .
O39 W27 O85 73.6(7) . .
O96 W27 Cs3 22.9(8) . 4_685
O42 W27 Cs3 84.0(6) . 4_685
O67 W27 Cs3 113.6(6) . 4_685
O26 W27 Cs3 86.3(6) . 4_685
O39 W27 Cs3 116.0(5) . 4_685
O85 W27 Cs3 166.7(4) . 4_685
O94 W28 O57 100.8(9) . .
O94 W28 O26 99.5(9) . .
O57 W28 O26 86.1(8) . .
O94 W28 O36 101.8(9) . .
O57 W28 O36 157.4(8) . .
O26 W28 O36 88.4(9) . .
O94 W28 O49 99.6(9) . .
O57 W28 O49 89.5(8) . .
O26 W28 O49 160.9(8) . .
O36 W28 O49 88.6(9) . .
O94 W28 O92 171.1(8) . .
O57 W28 O92 85.7(7) . .
O26 W28 O92 87.0(7) . .
O36 W28 O92 72.1(7) . .
O49 W28 O92 74.2(7) . .
O95 W29 O69 101.0(10) . .
O95 W29 O63 100.5(9) . .
O69 W29 O63 92.2(9) . .
O95 W29 O49 98.9(10) . .
O69 W29 O49 89.2(9) . .
O63 W29 O49 159.9(9) . .
O95 W29 O52 101.1(9) . .
O69 W29 O52 157.9(8) . .
O63 W29 O52 83.9(9) . .
O49 W29 O52 87.3(8) . .
O95 W29 O92 169.2(8) . .
O69 W29 O92 87.6(8) . .
O63 W29 O92 85.6(7) . .
O49 W29 O92 74.5(8) . .
O52 W29 O92 70.4(7) . .
O95 W29 K3 52.5(7) . 2
O69 W29 K3 48.6(6) . 2
O63 W29 K3 103.1(7) . 2
O49 W29 K3 92.8(6) . 2
O52 W29 K3 153.4(6) . 2
O92 W29 K3 135.1(5) . 2
O98 W30 O75 101.1(10) . .
O98 W30 O52 99.8(10) . .
O75 W30 O52 90.1(9) . .
O98 W30 O3 101.6(11) . .
O75 W30 O3 88.3(9) . .
O52 W30 O3 158.5(9) . .
O98 W30 O36 100.5(10) . .
O75 W30 O36 158.4(8) . .
O52 W30 O36 87.3(9) . .
O3 W30 O36 86.3(9) . .
O98 W30 O92 169.8(10) . .
O75 W30 O92 86.5(7) . .
O52 W30 O92 73.2(8) . .
O3 W30 O92 85.3(8) . .
O36 W30 O92 72.3(7) . .
O50 W31 O48 100.0(9) . .
O50 W31 O56 100.5(10) . .
O48 W31 O56 93.6(9) . .
O50 W31 O25 100.7(9) . .
O48 W31 O25 92.1(9) . .
O56 W31 O25 156.7(8) . .
O50 W31 O75 98.9(8) . .
O48 W31 O75 160.9(8) . .
O56 W31 O75 86.2(8) . .
O25 W31 O75 81.2(8) . .
O50 W31 O83 173.5(9) . .
O48 W31 O83 78.2(8) . .
O56 W31 O83 73.4(7) . .
O25 W31 O83 85.6(7) . .
O75 W31 O83 83.4(7) . .
O53 W32 O55 103.1(8) . .
O53 W32 O63 98.4(8) . .
O55 W32 O63 93.4(9) . .
O53 W32 O56 99.0(8) . .
O55 W32 O56 157.1(8) . .
O63 W32 O56 89.2(9) . .
O53 W32 O13 94.0(8) . .
O55 W32 O13 87.6(7) . .
O63 W32 O13 167.0(8) . .
O56 W32 O13 84.9(8) . .
O53 W32 O83 167.6(7) . .
O55 W32 O83 83.9(7) . .
O63 W32 O83 91.2(7) . .
O56 W32 O83 73.3(7) . .
O13 W32 O83 75.9(7) . .
O53 W32 Cs1 85.5(6) . .
O55 W32 Cs1 45.5(5) . .
O63 W32 Cs1 137.9(7) . .
O56 W32 Cs1 131.8(6) . .
O13 W32 Cs1 46.9(5) . .
O83 W32 Cs1 92.5(4) . .
O32 W33 O43 101.7(9) . .
O32 W33 O79 102.4(9) . .
O43 W33 O79 94.0(8) . .
O32 W33 O57 99.4(8) . .
O43 W33 O57 89.8(8) . .
O79 W33 O57 156.5(7) . .
O32 W33 O42 97.3(8) . .
O43 W33 O42 159.9(8) . .
O79 W33 O42 88.3(7) . .
O57 W33 O42 80.5(8) . .
O32 W33 O7 175.8(8) . .
O43 W33 O7 77.6(7) . .
O79 W33 O7 73.5(7) . .
O57 W33 O7 84.8(7) . .
O42 W33 O7 83.9(7) . .
O64 W34 O91 103.6(8) . .
O64 W34 O10 98.8(8) . .
O91 W34 O10 92.9(7) . .
O64 W34 O86 94.4(8) . .
O91 W34 O86 87.8(8) . .
O10 W34 O86 166.3(7) . .
O64 W34 O79 97.6(7) . .
O91 W34 O79 157.9(7) . .
O10 W34 O79 89.9(7) . .
O86 W34 O79 84.5(7) . .
O64 W34 O7 170.4(7) . .
O91 W34 O7 86.0(7) . .
O10 W34 O7 80.8(7) . .
O86 W34 O7 85.6(7) . .
O79 W34 O7 72.8(6) . .
O64 W34 Cs1 91.2(6) . .
O91 W34 Cs1 47.4(5) . .
O10 W34 Cs1 49.2(5) . .
O86 W34 Cs1 134.7(5) . .
O79 W34 Cs1 139.1(5) . .
O7 W34 Cs1 95.7(5) . .
O54 Co5 O24 89.2(8) . .
O54 Co5 O53 99.9(7) . .
O24 Co5 O53 94.4(8) . .
O54 Co5 O34 163.5(8) . .
O24 Co5 O34 91.3(8) . .
O53 Co5 O34 96.6(8) . .
O54 Co5 O72 90.2(7) . .
O24 Co5 O72 171.2(7) . .
O53 Co5 O72 94.3(7) . .
O34 Co5 O72 86.9(8) . .
O54 Co5 O5 87.3(7) . .
O24 Co5 O5 94.6(7) . .
O53 Co5 O5 168.6(7) . .
O34 Co5 O5 76.2(7) . .
O72 Co5 O5 76.7(6) . .
O54 Co5 Cs1 47.7(5) . .
O24 Co5 Cs1 135.1(6) . .
O53 Co5 Cs1 83.8(5) . .
O34 Co5 Cs1 133.6(6) . .
O72 Co5 Cs1 47.0(4) . .
O5 Co5 Cs1 94.8(5) . .
O2 Co4 O62 93.1(8) . .
O2 Co4 O17 100.8(7) . .
O62 Co4 O17 86.9(8) . .
O2 Co4 O16 96.8(7) . .
O62 Co4 O16 93.8(8) . .
O17 Co4 O16 162.3(7) . .
O2 Co4 O45 97.1(7) . .
O62 Co4 O45 169.7(8) . .
O17 Co4 O45 90.1(7) . .
O16 Co4 O45 86.0(7) . .
O2 Co4 O20 170.5(7) . .
O62 Co4 O20 93.0(7) . .
O17 Co4 O20 86.8(7) . .
O16 Co4 O20 75.5(7) . .
O45 Co4 O20 77.0(7) . .
O2 Co4 K2 47.3(5) . 4_686
O62 Co4 K2 46.4(6) . 4_686
O17 Co4 K2 101.6(5) . 4_686
O16 Co4 K2 91.5(5) . 4_686
O45 Co4 K2 143.8(5) . 4_686
O20 Co4 K2 137.0(4) . 4_686
O2 Co4 Cs1 87.0(5) . .
O62 Co4 Cs1 131.3(6) . .
O17 Co4 Cs1 45.7(5) . .
O16 Co4 Cs1 134.6(5) . .
O45 Co4 Cs1 48.7(5) . .
O20 Co4 Cs1 94.4(4) . .
K2 Co4 Cs1 121.65(14) 4_686 .
O93 Co6 O65 89.1(7) . .
O93 Co6 O61 99.1(8) . .
O65 Co6 O61 96.1(8) . .
O93 Co6 O12 162.5(7) . .
O65 Co6 O12 92.7(7) . .
O61 Co6 O12 98.0(7) . .
O93 Co6 O31 89.0(6) . .
O65 Co6 O31 169.6(7) . .
O61 Co6 O31 94.3(7) . .
O12 Co6 O31 86.1(6) . .
O93 Co6 O21 87.3(6) . .
O65 Co6 O21 94.0(7) . .
O61 Co6 O21 168.1(7) . .
O12 Co6 O21 75.2(6) . .
O31 Co6 O21 75.7(6) . .
O93 Co6 Cs1 46.3(5) . .
O65 Co6 Cs1 134.0(5) . .
O61 Co6 Cs1 83.0(6) . .
O12 Co6 Cs1 133.2(5) . .
O31 Co6 Cs1 47.3(4) . .
O21 Co6 Cs1 94.4(4) . .
O64 Co7 O6 101.2(7) . .
O64 Co7 O66 93.8(7) . .
O6 Co7 O66 87.1(7) . .
O64 Co7 O47 95.1(7) . .
O6 Co7 O47 163.7(6) . .
O66 Co7 O47 90.3(7) . .
O64 Co7 O9 95.6(7) . .
O6 Co7 O9 91.5(6) . .
O66 Co7 O9 170.6(7) . .
O47 Co7 O9 88.5(7) . .
O64 Co7 O23 168.8(7) . .
O6 Co7 O23 88.3(6) . .
O66 Co7 O23 92.6(6) . .
O47 Co7 O23 75.6(6) . .
O9 Co7 O23 78.1(6) . .
O64 Co7 K1 76.5(5) . .
O6 Co7 K1 134.4(5) . .
O66 Co7 K1 48.4(5) . .
O47 Co7 K1 48.5(5) . .
O9 Co7 K1 134.1(5) . .
O23 Co7 K1 101.2(4) . .
O64 Co7 Cs1 87.1(5) . .
O6 Co7 Cs1 46.4(5) . .
O66 Co7 Cs1 132.4(5) . .
O47 Co7 Cs1 137.1(5) . .
O9 Co7 Cs1 48.8(5) . .
O23 Co7 Cs1 95.4(4) . .
K1 Co7 Cs1 163.43(11) . .
O91 Co8 O1 100.7(7) . .
O91 Co8 O105 87.5(7) . .
O1 Co8 O105 95.5(8) . .
O91 Co8 O48 162.2(8) . .
O1 Co8 O48 97.0(7) . .
O105 Co8 O48 89.8(8) . .
O91 Co8 O13 91.2(7) . .
O1 Co8 O13 95.8(7) . .
O105 Co8 O13 168.6(8) . .
O48 Co8 O13 88.0(8) . .
O91 Co8 O83 86.1(7) . .
O1 Co8 O83 169.2(7) . .
O105 Co8 O83 93.1(7) . .
O48 Co8 O83 76.5(7) . .
O13 Co8 O83 75.5(7) . .
O91 Co8 Cs1 47.8(5) . .
O1 Co8 Cs1 84.3(5) . .
O105 Co8 Cs1 133.8(5) . .
O48 Co8 Cs1 136.2(6) . .
O13 Co8 Cs1 48.6(5) . .
O83 Co8 Cs1 94.4(5) . .
O37 Co9 O55 101.8(7) . .
O37 Co9 O69 93.4(8) . .
O55 Co9 O69 86.7(8) . .
O37 Co9 O43 96.9(7) . .
O55 Co9 O43 161.1(7) . .
O69 Co9 O43 89.7(8) . .
O37 Co9 O10 98.5(7) . .
O55 Co9 O10 90.6(7) . .
O69 Co9 O10 168.1(7) . .
O43 Co9 O10 89.2(7) . .
O37 Co9 O7 171.5(7) . .
O55 Co9 O7 85.7(7) . .
O69 Co9 O7 91.1(7) . .
O43 Co9 O7 75.9(7) . .
O10 Co9 O7 77.1(6) . .
O37 Co9 K3 47.7(5) . 2
O55 Co9 K3 100.3(6) . 2
O69 Co9 K3 46.0(5) . 2
O43 Co9 K3 90.3(5) . 2
O10 Co9 K3 145.8(5) . 2
O7 Co9 K3 135.5(5) . 2
O37 Co9 Cs1 87.7(5) . .
O55 Co9 Cs1 46.6(5) . .
O69 Co9 Cs1 132.0(6) . .
O43 Co9 Cs1 137.8(5) . .
O10 Co9 Cs1 48.8(5) . .
O7 Co9 Cs1 94.7(4) . .
K3 Co9 Cs1 121.40(14) 2 .
O5 Ge1 O76 109.5(8) . .
O5 Ge1 O87 106.5(8) . .
O76 Ge1 O87 110.6(8) . .
O5 Ge1 O20 113.3(8) . .
O76 Ge1 O20 107.6(8) . .
O87 Ge1 O20 109.4(8) . .
O73 Ge2 O8 109.1(8) . .
O73 Ge2 O21 108.6(8) . .
O8 Ge2 O21 107.7(7) . .
O73 Ge2 O23 108.0(8) . .
O8 Ge2 O23 109.6(7) . .
O21 Ge2 O23 113.8(7) . .
O85 Ge3 O92 109.0(8) . .
O85 Ge3 O83 109.5(8) . .
O92 Ge3 O83 109.2(8) . .
O85 Ge3 O7 108.5(8) . .
O92 Ge3 O7 110.0(8) . .
O83 Ge3 O7 110.7(8) . .
O3W Co1 O2W 87.4(10) . .
O3W Co1 O10 161.7(10) . .
O2W Co1 O10 105.9(8) . .
O3W Co1 O1W 83.1(11) . .
O2W Co1 O1W 84.1(11) . .
O10 Co1 O1W 85.9(8) . .
O3W Co1 O9 105.5(10) . .
O2W Co1 O9 84.6(9) . .
O10 Co1 O9 88.4(7) . .
O1W Co1 O9 165.4(10) . .
O3W Co1 O45 80.1(9) . .
O2W Co1 O45 162.9(8) . .
O10 Co1 O45 89.0(7) . .
O1W Co1 O45 105.9(10) . .
O9 Co1 O45 87.4(7) . .
O3W Co1 Cs1 126.7(8) . .
O2W Co1 Cs1 129.3(7) . .
O10 Co1 Cs1 53.4(5) . .
O1W Co1 Cs1 130.4(7) . .
O9 Co1 Cs1 53.4(5) . .
O45 Co1 Cs1 53.9(5) . .
O8W Co2 O7W 89.0(13) . .
O8W Co2 O4W 89.7(12) . .
O7W Co2 O4W 177.1(15) . .
O8W Co2 O6W 90.8(14) . .
O7W Co2 O6W 89.5(15) . .
O4W Co2 O6W 87.9(11) . .
O8W Co2 O5W 175.5(12) . .
O7W Co2 O5W 91.0(11) . .
O4W Co2 O5W 90.0(10) . .
O6W Co2 O5W 84.7(12) . .
O8W Co2 O9W 96.7(12) . .
O7W Co2 O9W 96.4(15) . .
O4W Co2 O9W 86.3(10) . .
O6W Co2 O9W 170.5(12) . .
O5W Co2 O9W 87.8(10) . .
O12W Co3 O14W 90.7(17) . .
O12W Co3 O15W 176.5(18) . .
O14W Co3 O15W 89.1(15) . .
O12W Co3 O10W 92.6(17) . .
O14W Co3 O10W 87.9(14) . .
O15W Co3 O10W 83.9(15) . .
O12W Co3 O11W 95.4(16) . .
O14W Co3 O11W 173.9(15) . .
O15W Co3 O11W 84.8(15) . .
O10W Co3 O11W 91.5(13) . .
O12W Co3 O13W 90.3(17) . .
O14W Co3 O13W 95.6(15) . .
O15W Co3 O13W 93.2(15) . .
O10W Co3 O13W 175.5(14) . .
O11W Co3 O13W 84.8(14) . .
O12W Co3 K3 131.5(14) . .
O14W Co3 K3 124.2(10) . .
O15W Co3 K3 46.5(12) . .
O10W Co3 K3 60.3(10) . .
O11W Co3 K3 50.7(9) . .
O13W Co3 K3 115.2(10) . .
O47 K1 O18W 100.6(5) . .
O47 K1 O66 61.7(5) . .
O18W K1 O66 63.8(5) . .
O47 K1 O104 166.8(6) . 2_545
O18W K1 O104 76.0(5) . 2_545
O66 K1 O104 106.0(5) . 2_545
O47 K1 O112 126.6(6) . 2_545
O18W K1 O112 131.7(5) . 2_545
O66 K1 O112 127.3(6) . 2_545
O104 K1 O112 55.7(6) 2_545 2_545
O47 K1 O71 53.2(5) . .
O18W K1 O71 128.3(5) . .
O66 K1 O71 64.5(5) . .
O104 K1 O71 118.8(6) 2_545 .
O112 K1 O71 81.9(5) 2_545 .
O47 K1 O101 141.5(6) . 2_545
O18W K1 O101 94.8(5) . 2_545
O66 K1 O101 153.9(6) . 2_545
O104 K1 O101 51.6(6) 2_545 2_545
O112 K1 O101 55.6(6) 2_545 2_545
O71 K1 O101 134.6(6) . 2_545
O47 K1 O15 93.0(5) . .
O18W K1 O15 95.5(5) . .
O66 K1 O15 52.5(5) . .
O104 K1 O15 74.8(5) 2_545 .
O112 K1 O15 74.9(5) 2_545 .
O71 K1 O15 50.9(5) . .
O101 K1 O15 120.5(5) 2_545 .
O47 K1 W1 152.8(4) . 2_545
O18W K1 W1 106.5(3) . 2_545
O66 K1 W1 134.8(4) . 2_545
O104 K1 W1 34.4(4) 2_545 2_545
O112 K1 W1 28.2(4) 2_545 2_545
O71 K1 W1 109.3(4) . 2_545
O101 K1 W1 33.6(4) 2_545 2_545
O15 K1 W1 87.6(4) . 2_545
O47 K1 Co7 33.3(3) . .
O18W K1 Co7 71.9(3) . .
O66 K1 Co7 32.2(4) . .
O104 K1 Co7 136.2(4) 2_545 .
O112 K1 Co7 146.1(4) 2_545 .
O71 K1 Co7 64.7(4) . .
O101 K1 Co7 157.8(4) 2_545 .
O15 K1 Co7 79.4(3) . .
W1 K1 Co7 166.63(18) 2_545 .
O47 K1 W20 25.7(3) . .
O18W K1 W20 122.4(3) . .
O66 K1 W20 68.0(4) . .
O104 K1 W20 148.7(5) 2_545 .
O112 K1 W20 102.1(4) 2_545 .
O71 K1 W20 30.0(3) . .
O101 K1 W20 138.0(4) 2_545 .
O15 K1 W20 78.1(4) . .
W1 K1 W20 129.93(16) 2_545 .
Co7 K1 W20 50.53(8) . .
O97 K2 O62 131.0(7) . 4_585
O97 K2 O2 141.3(7) . 4_585
O62 K2 O2 59.4(5) 4_585 4_585
O97 K2 O60 128.4(7) . 4_585
O62 K2 O60 100.2(6) 4_585 4_585
O2 K2 O60 56.4(5) 4_585 4_585
O97 K2 O89 101.8(7) . 4_585
O62 K2 O89 110.3(6) 4_585 4_585
O2 K2 O89 107.6(5) 4_585 4_585
O60 K2 O89 57.0(5) 4_585 4_585
O97 K2 O27W 71.9(9) . .
O62 K2 O27W 63.9(8) 4_585 .
O2 K2 O27W 89.2(8) 4_585 .
O60 K2 O27W 144.3(8) 4_585 .
O89 K2 O27W 156.6(8) 4_585 .
O97 K2 O23W 70.8(8) . .
O62 K2 O23W 146.6(8) 4_585 .
O2 K2 O23W 87.8(7) 4_585 .
O60 K2 O23W 61.2(7) 4_585 .
O89 K2 O23W 83.7(8) 4_585 .
O27W K2 O23W 113.8(9) . .
O97 K2 O109 102.9(7) . 4_585
O62 K2 O109 55.9(6) 4_585 4_585
O2 K2 O109 109.4(6) 4_585 4_585
O60 K2 O109 111.8(6) 4_585 4_585
O89 K2 O109 72.9(6) 4_585 4_585
O27W K2 O109 86.4(8) . 4_585
O23W K2 O109 154.1(8) . 4_585
O97 K2 O8W 84.6(8) . .
O62 K2 O8W 84.4(7) 4_585 .
O2 K2 O8W 57.7(6) 4_585 .
O60 K2 O8W 96.9(7) 4_585 .
O89 K2 O8W 151.2(8) 4_585 .
O27W K2 O8W 52.0(9) . .
O23W K2 O8W 71.8(9) . .
O109 K2 O8W 133.6(8) 4_585 .
O97 K2 W8 117.6(6) . 4_585
O62 K2 W8 28.3(4) 4_585 4_585
O2 K2 W8 85.6(4) 4_585 4_585
O60 K2 W8 110.6(4) 4_585 4_585
O89 K2 W8 93.4(4) 4_585 4_585
O27W K2 W8 71.3(7) . 4_585
O23W K2 W8 171.6(6) . 4_585
O109 K2 W8 27.8(4) 4_585 4_585
O8W K2 W8 108.6(6) . 4_585
O97 K2 W13 117.8(6) . 4_585
O62 K2 W13 107.2(4) 4_585 4_585
O2 K2 W13 82.7(4) 4_585 4_585
O60 K2 W13 29.8(3) 4_585 4_585
O89 K2 W13 27.2(4) 4_585 4_585
O27W K2 W13 170.4(7) . 4_585
O23W K2 W13 71.3(6) . 4_585
O109 K2 W13 91.3(4) 4_585 4_585
O8W K2 W13 125.9(7) . 4_585
W8 K2 W13 102.70(19) 4_585 4_585
O97 K2 Co4 142.6(6) . 4_585
O62 K2 Co4 30.2(4) 4_585 4_585
O2 K2 Co4 29.5(4) 4_585 4_585
O60 K2 Co4 79.4(4) 4_585 4_585
O89 K2 Co4 115.3(4) 4_585 4_585
O27W K2 Co4 72.0(7) . 4_585
O23W K2 Co4 116.5(6) . 4_585
O109 K2 Co4 84.2(4) 4_585 4_585
O8W K2 Co4 65.5(5) . 4_585
W8 K2 Co4 57.77(12) 4_585 4_585
W13 K2 Co4 98.47(17) 4_585 4_585
O59 K3 O69 124.0(6) . 2_545
O59 K3 O37 174.4(7) . 2_545
O69 K3 O37 61.7(6) 2_545 2_545
O59 K3 O15W 116.6(10) . .
O69 K3 O15W 74.1(9) 2_545 .
O37 K3 O15W 63.7(9) 2_545 .
O59 K3 O95 73.0(6) . 2_545
O69 K3 O95 55.9(6) 2_545 2_545
O37 K3 O95 112.1(6) 2_545 2_545
O15W K3 O95 116.9(10) . 2_545
O59 K3 O19W 84.2(7) . .
O69 K3 O19W 150.9(7) 2_545 .
O37 K3 O19W 90.2(7) 2_545 .
O15W K3 O19W 87.1(10) . .
O95 K3 O19W 152.3(8) 2_545 .
O59 K3 O70 120.0(6) . 2_545
O69 K3 O70 102.9(6) 2_545 2_545
O37 K3 O70 56.2(5) 2_545 2_545
O15W K3 O70 110.3(9) . 2_545
O95 K3 O70 115.8(6) 2_545 2_545
O19W K3 O70 62.7(6) . 2_545
O59 K3 O112 69.5(6) . 2_545
O69 K3 O112 116.8(7) 2_545 2_545
O37 K3 O112 108.5(6) 2_545 2_545
O15W K3 O112 163.0(10) . 2_545
O95 K3 O112 79.8(6) 2_545 2_545
O19W K3 O112 77.6(7) . 2_545
O70 K3 O112 56.0(5) 2_545 2_545
O59 K3 O11W 71.3(8) . .
O69 K3 O11W 72.3(8) 2_545 .
O37 K3 O11W 112.1(8) 2_545 .
O15W K3 O11W 57.2(10) . .
O95 K3 O11W 71.8(7) 2_545 .
O19W K3 O11W 115.9(8) . .
O70 K3 O11W 167.3(8) 2_545 .
O112 K3 O11W 136.7(8) 2_545 .
O59 K3 O10W 69.4(7) . .
O69 K3 O10W 118.7(7) 2_545 .
O37 K3 O10W 108.4(7) 2_545 .
O15W K3 O10W 52.3(10) . .
O95 K3 O10W 122.4(7) 2_545 .
O19W K3 O10W 60.3(7) . .
O70 K3 O10W 120.4(7) 2_545 .
O112 K3 O10W 122.8(7) 2_545 .
O11W K3 O10W 55.7(8) . .
O59 K3 W29 97.5(5) . 2_545
O69 K3 W29 28.6(4) 2_545 2_545
O37 K3 W29 88.0(4) 2_545 2_545
O15W K3 W29 95.4(8) . 2_545
O95 K3 W29 27.3(5) 2_545 2_545
O19W K3 W29 176.0(6) . 2_545
O70 K3 W29 113.4(4) 2_545 2_545
O112 K3 W29 99.5(5) 2_545 2_545
O11W K3 W29 68.1(6) . 2_545
O10W K3 W29 123.7(6) . 2_545
O59 K3 W1 94.3(5) . 2_545
O69 K3 W1 111.5(5) 2_545 2_545
O37 K3 W1 82.9(4) 2_545 2_545
O15W K3 W1 139.1(9) . 2_545
O95 K3 W1 96.6(5) 2_545 2_545
O19W K3 W1 69.2(5) . 2_545
O70 K3 W1 29.2(4) 2_545 2_545
O112 K3 W1 26.8(4) 2_545 2_545
O11W K3 W1 163.5(7) . 2_545
O10W K3 W1 127.8(6) . 2_545
W29 K3 W1 107.0(2) 2_545 2_545
O72 Cs1 O17 56.2(5) . .
O72 Cs1 O6 124.0(5) . .
O17 Cs1 O6 119.9(5) . .
O72 Cs1 O31 67.9(5) . .
O17 Cs1 O31 90.3(5) . .
O6 Cs1 O31 56.1(4) . .
O72 Cs1 O93 89.7(5) . .
O17 Cs1 O93 56.2(5) . .
O6 Cs1 O93 63.7(5) . .
O31 Cs1 O93 60.3(5) . .
O72 Cs1 O55 91.0(5) . .
O17 Cs1 O55 120.7(5) . .
O6 Cs1 O55 119.4(5) . .
O31 Cs1 O55 124.1(5) . .
O93 Cs1 O55 175.4(5) . .
O72 Cs1 O91 128.4(5) . .
O17 Cs1 O91 175.0(5) . .
O6 Cs1 O91 56.6(5) . .
O31 Cs1 O91 90.0(5) . .
O93 Cs1 O91 119.9(5) . .
O55 Cs1 O91 62.9(5) . .
O72 Cs1 O13 68.4(5) . .
O17 Cs1 O13 124.6(5) . .
O6 Cs1 O13 90.3(5) . .
O31 Cs1 O13 68.3(5) . .
O93 Cs1 O13 128.5(5) . .
O55 Cs1 O13 55.9(5) . .
O91 Cs1 O13 60.1(5) . .
O72 Cs1 O54 59.7(5) . .
O17 Cs1 O54 63.1(5) . .
O6 Cs1 O54 176.0(5) . .
O31 Cs1 O54 127.5(5) . .
O93 Cs1 O54 119.1(5) . .
O55 Cs1 O54 57.6(5) . .
O91 Cs1 O54 120.3(5) . .
O13 Cs1 O54 89.9(5) . .
O72 Cs1 O9 141.1(5) . .
O17 Cs1 O9 87.0(5) . .
O6 Cs1 O9 60.9(5) . .
O31 Cs1 O9 103.9(5) . .
O93 Cs1 O9 56.3(4) . .
O55 Cs1 O9 121.4(5) . .
O91 Cs1 O9 88.1(5) . .
O13 Cs1 O9 146.3(5) . .
O54 Cs1 O9 117.7(5) . .
O72 Cs1 O10 146.3(5) . .
O17 Cs1 O10 122.0(5) . .
O6 Cs1 O10 87.3(5) . .
O31 Cs1 O10 141.3(5) . .
O93 Cs1 O10 117.9(4) . .
O55 Cs1 O10 60.0(5) . .
O91 Cs1 O10 55.9(5) . .
O13 Cs1 O10 103.1(5) . .
O54 Cs1 O10 88.7(5) . .
O9 Cs1 O10 61.6(5) . .
O72 Cs1 O45 103.2(5) . .
O17 Cs1 O45 60.2(5) . .
O6 Cs1 O45 122.3(5) . .
O31 Cs1 O45 146.2(5) . .
O93 Cs1 O45 88.0(5) . .
O55 Cs1 O45 87.4(5) . .
O91 Cs1 O45 117.9(5) . .
O13 Cs1 O45 141.0(5) . .
O54 Cs1 O45 56.0(5) . .
O9 Cs1 O45 61.6(5) . .
O10 Cs1 O45 62.0(5) . .
O17W Cs2 O27 135.7(7) . .
O17W Cs2 O35 65.9(7) . 2_545
O27 Cs2 O35 70.5(6) . 2_545
O17W Cs2 O28W 128.0(9) . .
O27 Cs2 O28W 71.5(7) . .
O35 Cs2 O28W 123.2(7) 2_545 .
O17W Cs2 O30W 71.2(9) . .
O27 Cs2 O30W 137.2(8) . .
O35 Cs2 O30W 128.6(10) 2_545 .
O28W Cs2 O30W 66.3(8) . .
O17W Cs2 O14 71.5(8) . .
O27 Cs2 O14 85.1(5) . .
O35 Cs2 O14 67.6(6) 2_545 .
O28W Cs2 O14 68.5(7) . .
O30W Cs2 O14 72.9(10) . .
O17W Cs2 O38W 77.0(12) . .
O27 Cs2 O38W 137.4(11) . .
O35 Cs2 O38W 123.5(11) 2_545 .
O28W Cs2 O38W 113.1(12) . .
O30W Cs2 O38W 69.9(13) . .
O14 Cs2 O38W 137.1(11) . .
O17W Cs2 W25 146.5(6) . .
O27 Cs2 W25 12.1(4) . .
O35 Cs2 W25 82.3(5) 2_545 .
O28W Cs2 W25 61.3(5) . .
O30W Cs2 W25 127.6(6) . .
O14 Cs2 W25 87.2(4) . .
O38W Cs2 W25 132.8(10) . .
O17W Cs2 W3 56.3(5) . 2_545
O27 Cs2 W3 80.4(4) . 2_545
O35 Cs2 W3 9.9(5) 2_545 2_545
O28W Cs2 W3 129.8(6) . 2_545
O30W Cs2 W3 121.8(8) . 2_545
O14 Cs2 W3 68.4(4) . 2_545
O38W Cs2 W3 115.7(10) . 2_545
W25 Cs2 W3 92.25(4) . 2_545
O17W Cs2 W18 77.7(8) . .
O27 Cs2 W18 84.4(4) . .
O35 Cs2 W18 75.8(5) 2_545 .
O28W Cs2 W18 59.8(6) . .
O30W Cs2 W18 68.3(9) . .
O14 Cs2 W18 8.9(4) . .
O38W Cs2 W18 136.2(10) . .
W25 Cs2 W18 84.67(4) . .
W3 Cs2 W18 77.08(4) 2_545 .
O46W Cs3 O37W 76.8(17) . .
O46W Cs3 O89 142.9(16) . .
O37W Cs3 O89 76.6(7) . .
O46W Cs3 O29W 143.4(17) . .
O37W Cs3 O29W 132.8(9) . .
O89 Cs3 O29W 73.0(8) . .
O46W Cs3 O39W 74.7(18) . .
O37W Cs3 O39W 146.3(11) . .
O89 Cs3 O39W 136.8(9) . .
O29W Cs3 O39W 69.6(11) . .
O46W Cs3 O109 68.9(17) . .
O37W Cs3 O109 72.4(7) . .
O89 Cs3 O109 78.6(6) . .
O29W Cs3 O109 133.0(9) . .
O39W Cs3 O109 112.7(10) . .
O46W Cs3 O96 71.9(17) . 4_586
O37W Cs3 O96 84.8(8) . 4_586
O89 Cs3 O96 130.3(7) . 4_586
O29W Cs3 O96 88.2(9) . 4_586
O39W Cs3 O96 69.4(9) . 4_586
O109 Cs3 O96 138.1(7) . 4_586
O46W Cs3 O25W 123.9(17) . .
O37W Cs3 O25W 68.3(7) . .
O89 Cs3 O25W 67.6(6) . .
O29W Cs3 O25W 67.2(8) . .
O39W Cs3 O25W 114.6(9) . .
O109 Cs3 O25W 132.6(6) . .
O96 Cs3 O25W 62.7(7) 4_586 .
O46W Cs3 O47W 33.0(17) . .
O37W Cs3 O47W 109.6(9) . .
O89 Cs3 O47W 150.2(9) . .
O29W Cs3 O47W 114.8(10) . .
O39W Cs3 O47W 46.0(11) . .
O109 Cs3 O47W 75.9(9) . .
O96 Cs3 O47W 79.4(9) 4_586 .
O25W Cs3 O47W 142.1(9) . .
O46W Cs3 W13 138.2(16) . .
O37W Cs3 W13 65.3(6) . .
O89 Cs3 W13 13.5(4) . .
O29W Cs3 W13 78.3(7) . .
O39W Cs3 W13 146.6(8) . .
O109 Cs3 W13 82.8(4) . .
O96 Cs3 W13 119.3(5) 4_586 .
O25W Cs3 W13 57.4(4) . .
O47W Cs3 W13 158.6(8) . .
O46W Cs3 W27 82.7(16) . 4_586
O37W Cs3 W27 95.3(6) . 4_586
O89 Cs3 W27 125.2(4) . 4_586
O29W Cs3 W27 74.7(7) . 4_586
O39W Cs3 W27 63.5(8) . 4_586
O109 Cs3 W27 150.8(5) . 4_586
O96 Cs3 W27 13.5(5) 4_586 4_586
O25W Cs3 W27 59.4(4) . 4_586
O47W Cs3 W27 83.9(8) . 4_586
W13 Cs3 W27 116.73(5) . 4_586
O46W Cs3 K2 111.7(16) . 4_686
O37W Cs3 K2 85.0(6) . 4_686
O89 Cs3 K2 40.5(4) . 4_686
O29W Cs3 K2 94.2(7) . 4_686
O39W Cs3 K2 122.3(8) . 4_686
O109 Cs3 K2 42.9(5) . 4_686
O96 Cs3 K2 168.0(5) 4_586 4_686
O25W Cs3 K2 107.5(4) . 4_686
O47W Cs3 K2 110.0(8) . 4_686
W13 Cs3 K2 50.16(11) . 4_686
W27 Cs3 K2 165.21(12) 4_586 4_686
W22 O1 Co8 131.8(9) . .
W21 O2 Co4 127.1(9) . .
W21 O2 K2 110.3(8) . 4_686
Co4 O2 K2 103.2(7) . 4_686
W30 O3 W26 149.9(12) . .
W26 O4 W25 120.3(9) . .
Ge1 O5 Co5 117.5(8) . .
Ge1 O5 W10 121.4(9) . .
Co5 O5 W10 97.4(7) . .
Ge1 O5 W6 126.9(9) . .
Co5 O5 W6 91.2(6) . .
W10 O5 W6 94.9(6) . .
W22 O6 Co7 148.4(9) . .
W22 O6 Cs1 106.7(6) . .
Co7 O6 Cs1 103.6(6) . .
Ge3 O7 Co9 120.4(9) . .
Ge3 O7 W34 122.1(9) . .
Co9 O7 W34 95.0(6) . .
Ge3 O7 W33 123.6(8) . .
Co9 O7 W33 93.5(6) . .
W34 O7 W33 94.9(6) . .
Ge2 O8 W18 122.9(8) . .
Ge2 O8 W16 122.0(8) . .
W18 O8 W16 94.0(6) . .
Ge2 O8 W17 121.9(8) . .
W18 O8 W17 94.7(6) . .
W16 O8 W17 93.9(6) . .
W21 O9 Co7 105.3(8) . .
W21 O9 Co1 128.9(9) . .
Co7 O9 Co1 122.5(8) . .
W21 O9 Cs1 100.5(7) . .
Co7 O9 Cs1 98.1(6) . .
Co1 O9 Cs1 90.2(6) . .
W34 O10 Co9 106.9(7) . .
W34 O10 Co1 127.5(9) . .
Co9 O10 Co1 121.8(8) . .
W34 O10 Cs1 101.3(6) . .
Co9 O10 Cs1 98.1(6) . .
Co1 O10 Cs1 90.9(6) . .
W2 O11 W5 152.9(12) . .
W19 O12 Co6 112.9(8) . .
W32 O13 Co8 109.3(8) . .
W32 O13 Cs1 102.0(6) . .
Co8 O13 Cs1 98.7(6) . .
W18 O14 Cs2 156.3(10) . .
W16 O15 W18 120.3(9) . .
W16 O15 K1 105.0(7) . .
W18 O15 K1 95.1(6) . .
W7 O16 Co4 112.2(8) . .
W10 O17 Co4 147.8(10) . .
W10 O17 Cs1 107.0(7) . .
Co4 O17 Cs1 104.5(7) . .
W3 O18 W7 154.1(12) . .
W17 O19 W19 154.7(9) . .
Ge1 O20 Co4 118.8(8) . .
Ge1 O20 W9 121.8(8) . .
Co4 O20 W9 95.0(7) . .
Ge1 O20 W7 124.6(9) . .
Co4 O20 W7 92.9(6) . .
W9 O20 W7 96.4(6) . .
Ge2 O21 Co6 118.0(8) . .
Ge2 O21 W22 119.2(8) . .
Co6 O21 W22 98.4(6) . .
Ge2 O21 W19 126.3(8) . .
Co6 O21 W19 93.3(6) . .
W22 O21 W19 95.4(6) . .
W15 O22 W13 118.9(9) . .
Ge2 O23 Co7 118.6(8) . .
Ge2 O23 W21 122.5(8) . .
Co7 O23 W21 93.7(6) . .
Ge2 O23 W20 124.8(8) . .
Co7 O23 W20 93.2(6) . .
W21 O23 W20 96.4(6) . .
W1 O24 Co5 141.6(11) . .
W26 O25 W31 156.7(12) . .
W28 O26 W27 149.5(11) . .
W25 O27 Cs2 148.4(10) . .
W8 O28 W4 119.1(10) . .
W6 O29 W10 117.7(9) . .
W3 O30 W2 119.9(11) . .
W22 O31 Co6 108.5(8) . .
W22 O31 Cs1 101.5(6) . .
Co6 O31 Cs1 99.4(6) . .
W19 O33 W22 117.8(8) . .
W6 O34 Co5 112.5(10) . .
W3 O35 Cs2 153.8(12) . 2
W28 O36 W30 121.6(9) . .
W9 O37 Co9 127.1(10) . .
W9 O37 K3 110.6(9) . 2
Co9 O37 K3 102.3(7) . 2
W4 O38 W3 148.7(11) . .
W26 O39 W27 118.8(9) . .
W14 O40 W19 154.0(11) . .
W5 O41 W6 153.9(11) . .
W27 O42 W33 155.8(11) . .
W33 O43 Co9 113.0(9) . .
W9 O45 Co4 107.4(8) . .
W9 O45 Co1 126.6(9) . .
Co4 O45 Co1 123.3(8) . .
W9 O45 Cs1 99.6(6) . .
Co4 O45 Cs1 98.6(6) . .
Co1 O45 Cs1 89.3(6) . .
W4 O46 W7 154.0(11) . .
W20 O47 Co7 113.5(8) . .
W20 O47 K1 111.7(8) . .
Co7 O47 K1 98.2(6) . .
W31 O48 Co8 113.1(10) . .
W29 O49 W28 118.1(10) . .
W16 O51 W15 150.1(11) . .
W30 O52 W29 122.0(10) . .
W32 O53 Co5 131.5(9) . .
W9 O54 Co5 152.6(10) . .
W9 O54 Cs1 103.4(7) . .
Co5 O54 Cs1 102.9(7) . .
W32 O55 Co9 148.6(10) . .
W32 O55 Cs1 107.1(7) . .
Co9 O55 Cs1 103.9(7) . .
W31 O56 W32 118.4(10) . .
W28 O57 W33 155.0(11) . .
W20 O58 W21 116.4(8) . .
W16 O59 K3 140.3(10) . .
W13 O60 W21 143.5(10) . .
W13 O60 K2 99.3(7) . 4_686
W21 O60 K2 102.0(8) . 4_686
W10 O61 Co6 132.6(10) . .
W8 O62 Co4 148.1(11) . .
W8 O62 K2 103.0(8) . 4_686
Co4 O62 K2 103.4(8) . 4_686
W32 O63 W29 142.6(11) . .
W34 O64 Co7 127.7(10) . .
W13 O65 Co6 142.7(10) . .
W18 O66 Co7 146.1(10) . .
W18 O66 K1 111.6(8) . .
Co7 O66 K1 99.4(6) . .
W27 O67 W25 121.3(9) . .
W29 O69 Co9 147.9(11) . .
W29 O69 K3 102.8(9) . 2
Co9 O69 K3 102.2(7) . 2
W1 O70 W9 147.1(10) . .
W1 O70 K3 100.0(8) . 2
W9 O70 K3 100.6(7) . 2
W16 O71 W20 151.1(10) . .
W16 O71 K1 108.2(7) . .
W20 O71 K1 98.2(7) . .
W10 O72 Co5 108.0(7) . .
W10 O72 Cs1 101.8(6) . .
Co5 O72 Cs1 100.3(6) . .
Ge2 O73 W14 123.5(9) . .
Ge2 O73 W13 121.1(9) . .
W14 O73 W13 94.7(6) . .
Ge2 O73 W15 122.5(9) . .
W14 O73 W15 93.4(6) . .
W13 O73 W15 93.9(6) . .
W15 O74 W20 155.8(11) . .
W30 O75 W31 151.5(11) . .
Ge1 O76 W1 121.9(9) . .
Ge1 O76 W2 121.9(8) . .
W1 O76 W2 95.3(6) . .
Ge1 O76 W3 122.6(8) . .
W1 O76 W3 95.1(6) . .
W2 O76 W3 92.8(6) . .
W14 O78 W15 120.3(9) . .
W33 O79 W34 118.7(9) . .
W17 O80 W18 121.7(9) . .
W14 O81 W13 121.1(8) . .
Ge3 O83 Co8 120.5(9) . .
Ge3 O83 W32 120.1(9) . .
Co8 O83 W32 99.1(7) . .
Ge3 O83 W31 123.5(9) . .
Co8 O83 W31 92.2(6) . .
W32 O83 W31 94.8(6) . .
W16 O84 W17 120.5(10) . .
Ge3 O85 W25 122.7(8) . .
Ge3 O85 W26 123.2(8) . .
W25 O85 W26 94.0(6) . .
Ge3 O85 W27 123.0(8) . .
W25 O85 W27 93.3(6) . .
W26 O85 W27 92.3(6) . .
W25 O86 W34 146.0(10) . .
Ge1 O87 W8 123.6(9) . .
Ge1 O87 W5 121.5(9) . .
W8 O87 W5 95.1(6) . .
Ge1 O87 W4 120.8(8) . .
W8 O87 W4 94.6(6) . .
W5 O87 W4 93.8(6) . .
W13 O89 Cs3 144.4(10) . .
W13 O89 K2 102.0(9) . 4_686
Cs3 O89 K2 101.6(6) . 4_686
W18 O90 W22 144.9(9) . .
W34 O91 Co8 152.3(10) . .
W34 O91 Cs1 104.3(7) . .
Co8 O91 Cs1 102.0(7) . .
Ge3 O92 W30 122.6(9) . .
Ge3 O92 W28 122.6(9) . .
W30 O92 W28 94.0(6) . .
Ge3 O92 W29 122.3(9) . .
W30 O92 W29 94.3(7) . .
W28 O92 W29 93.2(6) . .
W21 O93 Co6 151.3(10) . .
W21 O93 Cs1 103.4(6) . .
Co6 O93 Cs1 103.9(6) . .
W29 O95 K3 100.2(9) . 2
W27 O96 Cs3 143.5(12) . 4_685
W26 O97 K2 168.5(13) . .
W4 O99 W5 119.0(11) . .
W2 O101 W1 121.7(11) . .
W2 O101 K1 125.1(9) . 2
W1 O101 K1 87.1(7) . 2
W3 O104 W1 120.0(10) . .
W3 O104 K1 127.7(9) . 2
W1 O104 K1 91.6(7) . 2
W25 O105 Co8 142.4(11) . .
W17 O106 W14 150.6(11) . .
W7 O107 W9 117.9(9) . .
W8 O108 W10 145.9(11) . .
W8 O109 Cs3 153.0(12) . .
W8 O109 K2 97.2(9) . 4_686
Cs3 O109 K2 97.9(6) . 4_686
W5 O111 W8 118.4(9) . .
W1 O112 K1 97.1(9) . 2
W1 O112 K3 101.1(9) . 2
K1 O112 K3 130.7(7) 2 2
W2 O114 W6 157.2(12) . .
Co2 O8W K2 138.7(15) . .
Co3 O10W K3 87.1(10) . .
Co3 O11W K3 96.7(11) . .
Co3 O15W K3 101.7(16) . .

loop_
_geom_bond_atom_site_label_1
_geom_bond_atom_site_label_2
_geom_bond_distance
_geom_bond_site_symmetry_2
W1 O112 1.73(2) .
W1 O24 1.79(2) .
W1 O70 1.859(18) .
W1 O101 2.01(2) .
W1 O104 2.05(2) .
W1 O76 2.284(17) .
W1 K1 3.624(6) 2
W1 K3 3.751(8) 2
W2 O100 1.72(2) .
W2 O101 1.89(2) .
W2 O11 1.90(2) .
W2 O114 1.90(2) .
W2 O30 1.94(2) .
W2 O76 2.321(17) .
W3 O35 1.73(2) .
W3 O18 1.87(2) .
W3 O104 1.87(2) .
W3 O30 1.94(2) .
W3 O38 2.00(2) .
W3 O76 2.323(17) .
W3 Cs2 4.416(2) 2
W4 O113 1.70(2) .
W4 O38 1.87(2) .
W4 O46 1.89(2) .
W4 O99 1.91(2) .
W4 O28 1.98(2) .
W4 O87 2.318(17) .
W5 O110 1.710(19) .
W5 O41 1.85(2) .
W5 O11 1.94(2) .
W5 O111 1.97(2) .
W5 O99 2.02(2) .
W5 O87 2.314(18) .
W6 O102 1.72(2) .
W6 O34 1.82(2) .
W6 O29 1.90(2) .
W6 O114 1.95(2) .
W6 O41 2.04(2) .
W6 O5 2.293(17) .
W7 O103 1.73(2) .
W7 O16 1.81(2) .
W7 O107 1.866(18) .
W7 O46 1.98(2) .
W7 O18 2.04(2) .
W7 O20 2.291(16) .
W8 O109 1.75(2) .
W8 O62 1.81(2) .
W8 O108 1.890(19) .
W8 O28 1.95(2) .
W8 O111 1.992(19) .
W8 O87 2.296(18) .
W8 K2 3.718(8) 4_686
W8 Cs3 4.481(3) .
W9 O37 1.766(18) .
W9 O54 1.835(17) .
W9 O45 1.927(18) .
W9 O70 2.022(19) .
W9 O107 2.08(2) .
W9 O20 2.240(16) .
W9 Cs1 3.789(2) .
W9 K3 3.872(8) 2
W10 O61 1.78(2) .
W10 O17 1.848(18) .
W10 O108 1.954(19) .
W10 O29 2.003(19) .
W10 O72 2.053(16) .
W10 O5 2.247(17) .
W10 Cs1 3.846(2) .
W13 O89 1.747(18) .
W13 O65 1.785(18) .
W13 O60 1.882(18) .
W13 O81 1.989(18) .
W13 O22 2.049(17) .
W13 O73 2.314(19) .
W13 K2 3.735(8) 4_686
W13 Cs3 4.343(2) .
W14 O68 1.71(2) .
W14 O40 1.91(2) .
W14 O78 1.906(18) .
W14 O81 1.907(18) .
W14 O106 1.933(19) .
W14 O73 2.297(16) .
W15 O88 1.723(19) .
W15 O74 1.870(19) .
W15 O22 1.901(18) .
W15 O51 1.970(18) .
W15 O78 1.989(18) .
W15 O73 2.344(18) .
W16 O59 1.73(2) .
W16 O51 1.893(18) .
W16 O15 1.915(18) .
W16 O71 1.917(18) .
W16 O84 1.950(18) .
W16 O8 2.319(16) .
W16 K1 4.119(6) .
W17 O44 1.748(18) .
W17 O19 1.843(17) .
W17 O80 1.887(18) .
W17 O106 1.920(18) .
W17 O84 1.963(18) .
W17 O8 2.331(15) .
W18 O14 1.724(17) .
W18 O66 1.817(17) .
W18 O90 1.872(18) .
W18 O15 1.990(18) .
W18 O80 2.021(18) .
W18 O8 2.313(15) .
W18 K1 3.901(6) .
W18 Cs2 4.479(2) .
W19 O77 1.739(17) .
W19 O12 1.832(17) .
W19 O33 1.879(18) .
W19 O40 1.98(2) .
W19 O19 2.023(17) .
W19 O21 2.294(15) .
W20 O82 1.729(18) .
W20 O47 1.820(17) .
W20 O58 1.902(17) .
W20 O71 1.970(18) .
W20 O74 2.012(18) .
W20 O23 2.314(16) .
W20 K1 3.900(6) .
W21 O2 1.800(18) .
W21 O93 1.849(15) .
W21 O9 1.896(17) .
W21 O60 2.049(17) .
W21 O58 2.058(18) .
W21 O23 2.203(16) .
W21 Cs1 3.7732(19) .
W21 K2 3.913(8) 4_686
W22 O1 1.813(17) .
W22 O6 1.849(15) .
W22 O90 1.975(18) .
W22 O31 2.023(16) .
W22 O33 2.057(17) .
W22 O21 2.266(15) .
W22 Cs1 3.841(2) .
W25 O27 1.73(2) .
W25 O105 1.815(19) .
W25 O86 1.867(17) .
W25 O4 2.008(17) .
W25 O67 2.059(17) .
W25 O85 2.319(17) .
W25 Cs2 4.310(2) .
W26 O97 1.74(2) .
W26 O4 1.90(2) .
W26 O25 1.91(2) .
W26 O3 1.94(2) .
W26 O39 1.96(2) .
W26 O85 2.319(16) .
W27 O96 1.72(2) .
W27 O42 1.829(19) .
W27 O67 1.851(17) .
W27 O26 1.95(2) .
W27 O39 1.973(18) .
W27 O85 2.369(16) .
W27 Cs3 4.363(2) 4_685
W28 O94 1.75(2) .
W28 O57 1.877(19) .
W28 O26 1.92(2) .
W28 O36 1.93(2) .
W28 O49 1.99(2) .
W28 O92 2.324(18) .
W29 O95 1.70(2) .
W29 O69 1.788(19) .
W29 O63 1.94(2) .
W29 O49 1.96(2) .
W29 O52 2.013(19) .
W29 O92 2.332(19) .
W29 K3 3.643(9) 2
W30 O98 1.70(2) .
W30 O75 1.87(2) .
W30 O52 1.88(2) .
W30 O3 1.91(2) .
W30 O36 1.948(19) .
W30 O92 2.309(18) .
W31 O50 1.77(2) .
W31 O48 1.834(19) .
W31 O56 1.88(2) .
W31 O25 1.95(2) .
W31 O75 2.04(2) .
W31 O83 2.329(18) .
W32 O53 1.84(2) .
W32 O55 1.868(18) .
W32 O63 1.919(18) .
W32 O56 2.024(19) .
W32 O13 2.045(18) .
W32 O83 2.226(18) .
W32 Cs1 3.875(2) .
W33 O32 1.720(19) .
W33 O43 1.835(18) .
W33 O79 1.861(16) .
W33 O57 1.994(18) .
W33 O42 2.034(19) .
W33 O7 2.328(17) .
W34 O64 1.804(17) .
W34 O91 1.857(19) .
W34 O10 1.912(18) .
W34 O86 2.005(17) .
W34 O79 2.039(17) .
W34 O7 2.224(17) .
W34 Cs1 3.8035(19) .
Co5 O54 1.942(18) .
Co5 O24 1.99(2) .
Co5 O53 2.049(19) .
Co5 O34 2.077(19) .
Co5 O72 2.112(17) .
Co5 O5 2.238(17) .
Co5 Cs1 3.846(3) .
Co4 O2 1.946(18) .
Co4 O62 1.991(19) .
Co4 O17 2.003(17) .
Co4 O16 2.106(19) .
Co4 O45 2.130(17) .
Co4 O20 2.196(17) .
Co4 K2 3.849(8) 4_686
Co4 Cs1 3.894(3) .
Co6 O93 1.982(15) .
Co6 O65 1.988(17) .
Co6 O61 2.00(2) .
Co6 O12 2.099(17) .
Co6 O31 2.155(17) .
Co6 O21 2.216(16) .
Co6 Cs1 3.876(3) .
Co7 O64 1.969(17) .
Co7 O6 1.983(15) .
Co7 O66 2.029(18) .
Co7 O47 2.084(17) .
Co7 O9 2.125(18) .
Co7 O23 2.183(16) .
Co7 K1 3.755(6) .
Co7 Cs1 3.860(3) .
Co8 O91 1.962(19) .
Co8 O1 1.982(17) .
Co8 O105 2.04(2) .
Co8 O48 2.08(2) .
Co8 O13 2.090(18) .
Co8 O83 2.206(17) .
Co8 Cs1 3.817(3) .
Co9 O37 1.95(2) .
Co9 O55 1.964(17) .
Co9 O69 2.052(19) .
Co9 O43 2.10(2) .
Co9 O10 2.131(17) .
Co9 O7 2.185(17) .
Co9 K3 3.808(8) 2
Co9 Cs1 3.864(3) .
Ge1 O5 1.722(17) .
Ge1 O76 1.756(18) .
Ge1 O87 1.763(16) .
Ge1 O20 1.766(17) .
Ge2 O73 1.740(17) .
Ge2 O8 1.746(16) .
Ge2 O21 1.754(15) .
Ge2 O23 1.774(16) .
Ge3 O85 1.712(17) .
Ge3 O92 1.738(18) .
Ge3 O83 1.757(18) .
Ge3 O7 1.761(17) .
Co1 O3W 2.07(3) .
Co1 O2W 2.11(3) .
Co1 O10 2.136(16) .
Co1 O1W 2.15(2) .
Co1 O9 2.175(18) .
Co1 O45 2.192(18) .
Co1 Cs1 3.658(4) .
Co2 O8W 2.05(3) .
Co2 O7W 2.08(3) .
Co2 O4W 2.10(2) .
Co2 O6W 2.11(3) .
Co2 O5W 2.12(3) .
Co2 O9W 2.16(3) .
Co3 O12W 2.00(5) .
Co3 O14W 2.11(4) .
Co3 O15W 2.11(4) .
Co3 O10W 2.12(3) .
Co3 O11W 2.13(3) .
Co3 O13W 2.16(3) .
Co3 K3 3.922(11) .
K1 O47 2.841(18) .
K1 O18W 2.846(16) .
K1 O66 2.846(18) .
K1 O104 2.93(2) 2_545
K1 O112 2.98(2) 2_545
K1 O71 3.096(18) .
K1 O101 3.12(2) 2_545
K1 O15 3.184(19) .
K1 W1 3.624(6) 2_545
K2 O97 2.66(2) .
K2 O62 2.87(2) 4_585
K2 O2 2.906(19) 4_585
K2 O60 2.94(2) 4_585
K2 O89 2.96(2) 4_585
K2 O27W 2.97(4) .
K2 O23W 3.02(3) .
K2 O109 3.07(2) 4_585
K2 O8W 3.09(3) .
K2 W8 3.718(8) 4_585
K2 W13 3.735(8) 4_585
K2 Co4 3.849(8) 4_585
K3 O59 2.69(2) .
K3 O69 2.80(2) 2_545
K3 O37 2.88(2) 2_545
K3 O15W 2.91(4) .
K3 O95 2.94(2) 2_545
K3 O19W 2.94(3) .
K3 O70 2.95(2) 2_545
K3 O112 3.01(2) 2_545
K3 O11W 3.06(3) .
K3 O10W 3.41(4) .
K3 W29 3.643(9) 2_545
K3 W1 3.751(8) 2_545
Cs1 O72 2.860(17) .
Cs1 O17 2.877(18) .
Cs1 O6 2.877(16) .
Cs1 O31 2.888(16) .
Cs1 O93 2.888(16) .
Cs1 O55 2.890(17) .
Cs1 O91 2.891(17) .
Cs1 O13 2.894(18) .
Cs1 O54 2.916(18) .
Cs1 O9 2.935(17) .
Cs1 O10 2.936(17) .
Cs1 O45 2.957(17) .
Cs2 O17W 2.72(3) .
Cs2 O27 2.74(2) .
Cs2 O35 2.80(2) 2_545
Cs2 O28W 2.80(3) .
Cs2 O30W 2.81(3) .
Cs2 O14 2.848(18) .
Cs2 O38W 2.88(5) .
Cs2 W3 4.416(2) 2_545
Cs3 O46W 2.75(8) .
Cs3 O37W 2.78(2) .
Cs3 O89 2.80(2) .
Cs3 O29W 2.85(4) .
Cs3 O39W 2.85(4) .
Cs3 O109 2.85(2) .
Cs3 O96 2.86(2) 4_586
Cs3 O25W 2.92(2) .
Cs3 O47W 3.53(5) .
Cs3 W27 4.363(2) 4_586
Cs3 K2 4.466(9) 4_686
O2 K2 2.906(19) 4_686
O35 Cs2 2.80(2) 2
O37 K3 2.88(2) 2
O60 K2 2.94(2) 4_686
O62 K2 2.87(2) 4_686
O69 K3 2.80(2) 2
O70 K3 2.95(2) 2
O89 K2 2.96(2) 4_686
O95 K3 2.94(2) 2
O96 Cs3 2.86(2) 4_685
O101 K1 3.12(2) 2
O104 K1 2.93(2) 2
O109 K2 3.07(2) 4_686
O112 K1 2.98(2) 2
O112 K3 3.01(2) 2
